data_7201062
loop_
_publ_author_name
'Cao, Xin-Yi'
'Yao, Yuan-Gen'
'Qin, Ye-Yan'
'Lin, Qi-Pu'
'Li, Zhao-Ji'
'Cheng, Jian-Kai'
'Zhang, Rui-Bo'

_publ_section_title
;
 Trapping in situ scission products of C--O ester bonds by unique
 coordination supramolecular architectures
;
_journal_issue 9
_journal_name_full CrystEngComm
_journal_page_first 1815
_journal_paper_doi 10.1039/b904387j
_journal_volume 11
_journal_year 2009
_chemical_formula_sum 'C332 H250 N16 O65 Zn8'
_chemical_formula_weight 6026.44
_chemical_name_systematic
;
?
;
_space_group_IT_number 2
_symmetry_cell_setting triclinic
_symmetry_space_group_name_Hall '-P 1'
_symmetry_space_group_name_H-M 'P -1'
_atom_sites_solution_hydrogens geom
_atom_sites_solution_primary direct
_atom_sites_solution_secondary difmap
_audit_creation_method SHELXL-97
_cell_angle_alpha 93.065(6)
_cell_angle_beta 101.971(5)
_cell_angle_gamma 100.061(2)
_cell_formula_units_Z 1
_cell_length_a 16.023(6)
_cell_length_b 17.455(6)
_cell_length_c 25.036(9)
_cell_measurement_reflns_used 11994
_cell_measurement_temperature 133.1500
_cell_measurement_theta_max 27.4797
_cell_measurement_theta_min 2.5628
_cell_volume 6715(4)
_computing_cell_refinement 'Bruker XSCANS'
_computing_data_collection 'Bruker XSCANS'
_computing_data_reduction 'Bruker SHELXTL'
_computing_molecular_graphics 'Bruker SHELXTL'
_computing_publication_material 'Bruker SHELXTL'
_computing_structure_refinement 'SHELXL-97 (Sheldrick, 1997)'
_computing_structure_solution 'SHELXS-97 (Sheldrick, 1990)'
_diffrn_ambient_temperature 293(2)
_diffrn_detector_area_resol_mean none
_diffrn_measured_fraction_theta_full 0.985
_diffrn_measured_fraction_theta_max 0.985
_diffrn_measurement_device_type 'Bruker P4'
_diffrn_measurement_method '\w scans'
_diffrn_radiation_monochromator graphite
_diffrn_radiation_source 'fine-focus sealed tube'
_diffrn_radiation_type MoK\a
_diffrn_radiation_wavelength 0.71073
_diffrn_reflns_av_R_equivalents 0.0425
_diffrn_reflns_av_sigmaI/netI 0.1000
_diffrn_reflns_limit_h_max 20
_diffrn_reflns_limit_h_min -20
_diffrn_reflns_limit_k_max 22
_diffrn_reflns_limit_k_min -22
_diffrn_reflns_limit_l_max 32
_diffrn_reflns_limit_l_min -24
_diffrn_reflns_number 53123
_diffrn_reflns_theta_full 27.47
_diffrn_reflns_theta_max 27.47
_diffrn_reflns_theta_min 2.18
_diffrn_standards_decay_% 0
_diffrn_standards_interval_count 0
_diffrn_standards_interval_time .
_diffrn_standards_number 0
_exptl_absorpt_coefficient_mu 0.793
_exptl_absorpt_correction_T_max 1.0000
_exptl_absorpt_correction_T_min 0.8205
_exptl_absorpt_correction_type multi-scan
_exptl_crystal_colour Yellow
_exptl_crystal_density_diffrn 1.490
_exptl_crystal_density_method 'not measured'
_exptl_crystal_description Prism
_exptl_crystal_F_000 3114
_exptl_crystal_size_max 0.1800
_exptl_crystal_size_mid 0.1600
_exptl_crystal_size_min 0.0600
_refine_diff_density_max 2.086
_refine_diff_density_min -1.305
_refine_diff_density_rms 0.124
_refine_ls_extinction_method none
_refine_ls_goodness_of_fit_ref 1.067
_refine_ls_hydrogen_treatment constr
_refine_ls_matrix_type full
_refine_ls_number_parameters 1853
_refine_ls_number_reflns 30313
_refine_ls_number_restraints 241
_refine_ls_restrained_S_all 1.099
_refine_ls_R_factor_all 0.1557
_refine_ls_R_factor_gt 0.1052
_refine_ls_shift/su_max 0.001
_refine_ls_shift/su_mean 0.000
_refine_ls_structure_factor_coef Fsqd
_refine_ls_weighting_details 'calc w=1/[\s^2^(Fo^2^)+(0.1578P)^2^+12.6140P] where P=(Fo^2^+2Fc^2^)/3'
_refine_ls_weighting_scheme calc
_refine_ls_wR_factor_gt 0.2774
_refine_ls_wR_factor_ref 0.3283
_reflns_number_gt 18126
_reflns_number_total 30313
_reflns_threshold_expression >2sigma(I)
_cod_data_source_file b904387j.txt
_cod_data_source_block a
_cod_depositor_comments
;
The following automatic conversions were performed:
'_symmetry_cell_setting' value 'Triclinic' changed to 'triclinic'
according to '/home/saulius/struct/CIF-dictionaries/cif_core.dic'
dictionary named 'cif_core.dic' version 2.4.1 from
2010-06-29.

'_exptl_absorpt_correction_type' value 'Multi-scan' changed
to 'multi-scan' according to
'/home/saulius/struct/CIF-dictionaries/cif_core.dic' dictionary named
'cif_core.dic' version 2.4.1 from 2010-06-29.

Automatic conversion script
Id: cif_fix_enum 1527 2010-12-29 10:47:43Z saulius 
;
_cod_original_sg_symbol_H-M P-1
_cod_database_code 7201062

loop_
_symmetry_equiv_pos_as_xyz
'x, y, z'
'-x, -y, -z'

loop_
_atom_site_label
_atom_site_type_symbol
_atom_site_fract_x
_atom_site_fract_y
_atom_site_fract_z
_atom_site_U_iso_or_equiv
_atom_site_adp_type
_atom_site_occupancy
_atom_site_symmetry_multiplicity
_atom_site_calc_flag
_atom_site_refinement_flags
_atom_site_disorder_assembly
_atom_site_disorder_group
Zn1 Zn 0.77782(4) 0.60994(3) 0.27756(3) 0.03053(17) Uani 1 1 d . . .
Zn2 Zn 0.22659(4) 0.14596(4) -0.02738(3) 0.03191(18) Uani 1 1 d . . .
Zn3 Zn 0.76747(5) 0.08018(4) 0.76673(3) 0.0404(2) Uani 1 1 d . . .
Zn4 Zn 0.23480(4) -0.33737(4) 0.48491(3) 0.03264(18) Uani 1 1 d . . .
O1 O 0.6466(3) 0.6459(2) 0.26422(17) 0.0434(10) Uani 1 1 d . . .
O2 O 0.7402(3) 0.6718(2) 0.21166(17) 0.0418(10) Uani 1 1 d . . .
O3 O 0.2255(4) 0.2710(3) 0.03414(19) 0.0605(14) Uani 1 1 d . . .
O4 O 0.2583(3) 0.2533(2) -0.04634(18) 0.0413(10) Uani 1 1 d . . .
O5 O 0.4081(3) 0.7784(3) 0.07060(18) 0.0496(11) Uani 1 1 d . . .
O6 O 0.2963(4) 0.6256(3) -0.0148(2) 0.0644(15) Uani 1 1 d . . .
O7 O 0.3526(3) 0.1063(3) -0.01307(19) 0.0563(13) Uani 1 1 d . . .
O8 O 0.2619(3) 0.0860(3) 0.04111(18) 0.0464(11) Uani 1 1 d . . .
O9 O 0.7864(3) 0.4867(2) 0.21767(18) 0.0511(12) Uani 1 1 d . . .
O10 O 0.7484(3) 0.5029(2) 0.29722(17) 0.0358(9) Uani 1 1 d . . .
O11 O 0.5951(3) -0.0134(2) 0.18564(14) 0.0356(9) Uani 1 1 d . . .
O12 O 0.7201(3) 0.1333(2) 0.27021(16) 0.0403(10) Uani 1 1 d . . .
O13 O 0.2377(5) -0.2130(3) 0.54302(19) 0.080(2) Uani 1 1 d . . .
O14 O 0.2626(3) -0.2320(2) 0.46090(18) 0.0407(10) Uani 1 1 d . . .
O15 O 0.6356(3) 0.1078(3) 0.7501(2) 0.0552(13) Uani 1 1 d . . .
O16 O 0.7336(3) 0.1447(2) 0.70186(17) 0.0414(10) Uani 1 1 d . . .
O17 O 0.4091(3) 0.2672(3) 0.56628(17) 0.0441(10) Uani 1 1 d . . .
O18 O 0.2865(4) 0.1365(2) 0.48157(17) 0.0638(16) Uani 1 1 d . . .
O19 O 0.7684(4) -0.0480(3) 0.70802(19) 0.0564(13) Uani 1 1 d . . .
O20 O 0.7397(3) -0.0256(2) 0.78965(17) 0.0390(9) Uani 1 1 d . . .
O21 O 0.2645(3) -0.4116(3) 0.54879(17) 0.0468(11) Uani 1 1 d . . .
O22 O 0.3616(3) -0.3692(3) 0.50180(19) 0.0510(12) Uani 1 1 d . . .
O23 O 0.7076(5) -0.3995(3) 0.7643(3) 0.086(2) Uani 1 1 d . . .
O24 O 0.5914(3) -0.5394(3) 0.67597(17) 0.0433(10) Uani 1 1 d . . .
O26 O 0.0133(5) -0.3182(4) 0.7609(2) 0.1181(17) Uani 1 1 d DU . .
O27 O 0.0268(7) -0.1073(8) 0.5644(4) 0.229(7) Uani 1 1 d D . .
O28 O -0.0636(6) -0.0499(5) 0.6047(3) 0.127(2) Uani 1 1 d DU . .
H28 H -0.0458 -0.0110 0.5904 0.190 Uiso 1 1 calc R . .
O29 O 0.4395(7) 0.2535(5) 0.0443(2) 0.161(4) Uani 1 1 d DU . .
H29 H 0.4206 0.2102 0.0276 0.241 Uiso 1 1 calc R . .
O30 O 0.5089(4) 0.2741(3) 0.27772(18) 0.092(2) Uani 1 1 d DU . .
O31 O 0.5100(4) 0.0905(4) 0.4871(3) 0.101(2) Uani 1 1 d U . .
O32 O 0.4877(4) -0.0109(4) 0.4254(3) 0.101(2) Uani 1 1 d U . .
H32 H 0.4878 -0.0357 0.4523 0.152 Uiso 1 1 calc R . .
N1 N 0.9120(3) 0.6423(3) 0.2824(2) 0.0359(11) Uani 1 1 d . . .
N2 N 0.8186(3) 0.6825(2) 0.35260(19) 0.0332(10) Uani 1 1 d . . .
N3 N 0.0935(3) 0.1168(3) -0.02911(19) 0.0351(11) Uani 1 1 d . . .
N4 N 0.1821(3) 0.0725(3) -0.10211(19) 0.0323(10) Uani 1 1 d . . .
N5 N 0.9003(4) 0.1101(3) 0.7683(2) 0.0481(14) Uani 1 1 d . . .
N6 N 0.8118(3) 0.1537(3) 0.8407(2) 0.0389(11) Uani 1 1 d . . .
N7 N 0.1018(3) -0.3659(3) 0.4846(2) 0.0386(11) Uani 1 1 d . . .
N8 N 0.1884(3) -0.4092(3) 0.40953(19) 0.0313(10) Uani 1 1 d . . .
C1 C 0.6662(4) 0.6724(3) 0.2214(2) 0.0356(12) Uani 1 1 d . . .
C2 C 0.6015(3) 0.7055(3) 0.1818(2) 0.0285(11) Uani 1 1 d . . .
C3 C 0.6203(4) 0.7325(4) 0.1348(2) 0.0413(14) Uani 1 1 d . . .
H3A H 0.6758 0.7340 0.1286 0.050 Uiso 1 1 calc R . .
C4 C 0.5586(4) 0.7577(4) 0.0962(3) 0.0500(17) Uani 1 1 d . . .
H4A H 0.5721 0.7750 0.0640 0.060 Uiso 1 1 calc R . .
C5 C 0.4763(4) 0.7569(4) 0.1057(2) 0.0390(13) Uani 1 1 d . . .
C6 C 0.4574(4) 0.7329(4) 0.1548(3) 0.0445(15) Uani 1 1 d . . .
H6A H 0.4030 0.7338 0.1621 0.053 Uiso 1 1 calc R . .
C7 C 0.5197(4) 0.7080(4) 0.1921(3) 0.0443(15) Uani 1 1 d . . .
H7A H 0.5073 0.6924 0.2250 0.053 Uiso 1 1 calc R . .
C8 C 0.4225(5) 0.7868(5) 0.0147(3) 0.061(2) Uani 1 1 d . . .
H8A H 0.4369 0.7394 0.0000 0.073 Uiso 1 1 calc R . .
H8B H 0.4697 0.8301 0.0150 0.073 Uiso 1 1 calc R . .
C9 C 0.3390(4) 0.8018(4) -0.0195(2) 0.0408(14) Uani 1 1 d . . .
C10 C 0.3154(5) 0.8745(4) -0.0173(3) 0.0449(15) Uani 1 1 d . . .
H10A H 0.3517 0.9150 0.0067 0.054 Uiso 1 1 calc R . .
C11 C 0.2419(5) 0.8885(4) -0.0488(3) 0.0479(16) Uani 1 1 d . . .
H11A H 0.2285 0.9381 -0.0460 0.057 Uiso 1 1 calc R . .
C12 C 0.1872(4) 0.8321(4) -0.0843(3) 0.0477(16) Uani 1 1 d . . .
H12A H 0.1369 0.8429 -0.1061 0.057 Uiso 1 1 calc R . .
C13 C 0.2063(4) 0.7585(4) -0.0882(3) 0.0488(16) Uani 1 1 d . . .
H13A H 0.1680 0.7192 -0.1122 0.059 Uiso 1 1 calc R . .
C14 C 0.2830(5) 0.7419(3) -0.0563(3) 0.0457(15) Uani 1 1 d . . .
C15 C 0.2996(6) 0.6597(4) -0.0641(3) 0.0575(19) Uani 1 1 d . . .
H15A H 0.2558 0.6297 -0.0941 0.069 Uiso 1 1 calc R . .
H15B H 0.3562 0.6610 -0.0726 0.069 Uiso 1 1 calc R . .
C16 C 0.2895(5) 0.5461(4) -0.0173(3) 0.0529(18) Uani 1 1 d . . .
C17 C 0.2892(5) 0.4966(4) -0.0631(3) 0.059(2) Uani 1 1 d . . .
H17A H 0.2963 0.5172 -0.0957 0.071 Uiso 1 1 calc R . .
C18 C 0.2777(5) 0.4147(4) -0.0596(3) 0.0491(17) Uani 1 1 d . . .
H18A H 0.2773 0.3814 -0.0899 0.059 Uiso 1 1 calc R . .
C19 C 0.2672(4) 0.3844(3) -0.0107(3) 0.0438(15) Uani 1 1 d . . .
C20 C 0.2708(6) 0.4356(4) 0.0349(3) 0.066(2) Uani 1 1 d . . .
H20A H 0.2664 0.4157 0.0681 0.079 Uiso 1 1 calc R . .
C21 C 0.2807(6) 0.5150(4) 0.0315(3) 0.071(2) Uani 1 1 d . . .
H21A H 0.2815 0.5480 0.0621 0.085 Uiso 1 1 calc R . .
C22 C 0.2498(4) 0.2978(3) -0.0072(3) 0.0441(15) Uani 1 1 d . . .
C23 C 0.0514(4) 0.1381(4) 0.0073(3) 0.0436(15) Uani 1 1 d . . .
H23A H 0.0814 0.1736 0.0369 0.052 Uiso 1 1 calc R . .
C24 C -0.0372(5) 0.1091(4) 0.0030(3) 0.0490(17) Uani 1 1 d . . .
H24A H -0.0651 0.1260 0.0293 0.059 Uiso 1 1 calc R . .
C25 C -0.0832(4) 0.0558(4) -0.0401(3) 0.0452(16) Uani 1 1 d . . .
H25B H -0.1420 0.0363 -0.0431 0.054 Uiso 1 1 calc R . .
C26 C -0.0403(4) 0.0315(3) -0.0789(3) 0.0386(13) Uani 1 1 d . . .
C27 C -0.0813(4) -0.0235(4) -0.1242(3) 0.0491(16) Uani 1 1 d . . .
H27A H -0.1400 -0.0451 -0.1289 0.059 Uiso 1 1 calc R . .
C28 C -0.0366(5) -0.0455(4) -0.1611(3) 0.0554(18) Uani 1 1 d . . .
H28A H -0.0659 -0.0809 -0.1910 0.067 Uiso 1 1 calc R . .
C29 C 0.0547(4) -0.0156(3) -0.1553(2) 0.0375(13) Uani 1 1 d . . .
C30 C 0.1048(4) -0.0367(4) -0.1913(2) 0.0431(14) Uani 1 1 d . . .
H30A H 0.0794 -0.0727 -0.2216 0.052 Uiso 1 1 calc R . .
C31 C 0.1908(4) -0.0044(4) -0.1819(2) 0.0425(14) Uani 1 1 d . . .
H31A H 0.2247 -0.0189 -0.2053 0.051 Uiso 1 1 calc R . .
C32 C 0.0969(3) 0.0404(3) -0.1107(2) 0.0299(11) Uani 1 1 d . . .
C33 C 0.2280(4) 0.0509(3) -0.1368(2) 0.0353(12) Uani 1 1 d . . .
H33A H 0.2866 0.0732 -0.1310 0.042 Uiso 1 1 calc R . .
C34 C 0.0487(3) 0.0636(3) -0.0724(2) 0.0305(11) Uani 1 1 d . . .
C35 C 0.3347(4) 0.0821(3) 0.0303(2) 0.0340(12) Uani 1 1 d . . .
C36 C 0.4003(4) 0.0529(3) 0.0713(2) 0.0297(11) Uani 1 1 d . . .
C37 C 0.4815(4) 0.0502(4) 0.0609(2) 0.0400(14) Uani 1 1 d . . .
H37A H 0.4935 0.0644 0.0276 0.048 Uiso 1 1 calc R . .
C38 C 0.5447(4) 0.0269(4) 0.0993(2) 0.0437(15) Uani 1 1 d . . .
H38A H 0.5988 0.0251 0.0918 0.052 Uiso 1 1 calc R . .
C39 C 0.5273(4) 0.0058(3) 0.1496(2) 0.0305(11) Uani 1 1 d . . .
C40 C 0.4452(3) 0.0068(3) 0.1599(2) 0.0290(11) Uani 1 1 d . . .
H40A H 0.4327 -0.0082 0.1929 0.035 Uiso 1 1 calc R . .
C41 C 0.3831(4) 0.0300(3) 0.1209(2) 0.0296(11) Uani 1 1 d . . .
H41A H 0.3284 0.0305 0.1279 0.036 Uiso 1 1 calc R . .
C42 C 0.5831(4) -0.0210(3) 0.2403(2) 0.0325(12) Uani 1 1 d . . .
H42A H 0.5338 -0.0622 0.2401 0.039 Uiso 1 1 calc R . .
H42B H 0.5719 0.0275 0.2555 0.039 Uiso 1 1 calc R . .
C43 C 0.6639(4) -0.0401(3) 0.2743(2) 0.0303(11) Uani 1 1 d . . .
C44 C 0.6793(4) -0.1153(3) 0.2682(2) 0.0375(13) Uani 1 1 d . . .
H44A H 0.6403 -0.1517 0.2422 0.045 Uiso 1 1 calc R . .
C45 C 0.7510(5) -0.1376(3) 0.2995(3) 0.0446(15) Uani 1 1 d . . .
H45A H 0.7599 -0.1885 0.2949 0.054 Uiso 1 1 calc R . .
C46 C 0.8092(5) -0.0836(4) 0.3376(3) 0.0463(16) Uani 1 1 d . . .
H46A H 0.8573 -0.0981 0.3594 0.056 Uiso 1 1 calc R . .
C47 C 0.7956(4) -0.0076(4) 0.3433(2) 0.0408(14) Uani 1 1 d . . .
H47A H 0.8357 0.0289 0.3686 0.049 Uiso 1 1 calc R . .
C48 C 0.7240(4) 0.0149(3) 0.3123(2) 0.0290(11) Uani 1 1 d . . .
C49 C 0.7134(4) 0.0983(3) 0.3208(2) 0.0323(12) Uani 1 1 d . . .
H49A H 0.6573 0.1003 0.3291 0.039 Uiso 1 1 calc R . .
H49B H 0.7584 0.1262 0.3510 0.039 Uiso 1 1 calc R . .
C50 C 0.7270(4) 0.2122(3) 0.2703(2) 0.0332(12) Uani 1 1 d . . .
C51 C 0.7361(5) 0.2427(3) 0.2216(2) 0.0420(15) Uani 1 1 d . . .
H51A H 0.7342 0.2093 0.1909 0.050 Uiso 1 1 calc R . .
C52 C 0.7480(4) 0.3221(4) 0.2181(2) 0.0406(14) Uani 1 1 d . . .
H52A H 0.7557 0.3419 0.1854 0.049 Uiso 1 1 calc R . .
C53 C 0.7488(4) 0.3731(3) 0.2629(2) 0.0331(12) Uani 1 1 d . . .
C54 C 0.7373(4) 0.3425(3) 0.3109(2) 0.0308(11) Uani 1 1 d . . .
H54A H 0.7361 0.3760 0.3408 0.037 Uiso 1 1 calc R . .
C55 C 0.7272(4) 0.2618(3) 0.3158(2) 0.0307(11) Uani 1 1 d . . .
H55A H 0.7208 0.2419 0.3488 0.037 Uiso 1 1 calc R . .
C56 C 0.7609(4) 0.4595(3) 0.2578(2) 0.0369(13) Uani 1 1 d . . .
C57 C 0.9556(5) 0.6217(4) 0.2458(3) 0.0471(16) Uani 1 1 d . . .
H57A H 0.9264 0.5866 0.2157 0.057 Uiso 1 1 calc R . .
C58 C 1.0446(5) 0.6515(4) 0.2514(3) 0.057(2) Uani 1 1 d . . .
H58A H 1.0738 0.6358 0.2255 0.068 Uiso 1 1 calc R . .
C59 C 1.0883(4) 0.7042(4) 0.2953(3) 0.0548(19) Uani 1 1 d . . .
H59A H 1.1471 0.7246 0.2993 0.066 Uiso 1 1 calc R . .
C60 C 1.0429(4) 0.7268(4) 0.3343(3) 0.0451(16) Uani 1 1 d . . .
C61 C 1.0824(5) 0.7803(4) 0.3806(3) 0.057(2) Uani 1 1 d . . .
H61A H 1.1410 0.8024 0.3863 0.068 Uiso 1 1 calc R . .
C62 C 1.0357(5) 0.7996(4) 0.4166(3) 0.060(2) Uani 1 1 d . . .
H62A H 1.0635 0.8345 0.4470 0.072 Uiso 1 1 calc R . .
C63 C 0.9444(5) 0.7682(4) 0.4096(3) 0.0464(16) Uani 1 1 d . . .
C64 C 0.8920(5) 0.7864(4) 0.4451(3) 0.0525(17) Uani 1 1 d . . .
H64A H 0.9159 0.8209 0.4763 0.063 Uiso 1 1 calc R . .
C65 C 0.8064(5) 0.7535(4) 0.4338(3) 0.0476(15) Uani 1 1 d . . .
H65A H 0.7716 0.7657 0.4572 0.057 Uiso 1 1 calc R . .
C66 C 0.7701(4) 0.7008(3) 0.3868(2) 0.0374(13) Uani 1 1 d . . .
H66A H 0.7113 0.6786 0.3795 0.045 Uiso 1 1 calc R . .
C67 C 0.9034(4) 0.7145(3) 0.3638(2) 0.0358(13) Uani 1 1 d . . .
C68 C 0.9539(4) 0.6933(3) 0.3257(2) 0.0344(12) Uani 1 1 d . . .
C69 C 0.2557(5) -0.1873(3) 0.5006(3) 0.0445(15) Uani 1 1 d . . .
C70 C 0.2672(5) -0.1010(3) 0.4936(2) 0.0449(16) Uani 1 1 d . . .
C71 C 0.2750(8) -0.0484(4) 0.5387(3) 0.087(4) Uani 1 1 d . . .
H71A H 0.2728 -0.0666 0.5727 0.105 Uiso 1 1 calc R . .
C72 C 0.2861(8) 0.0315(4) 0.5333(3) 0.085(3) Uani 1 1 d . . .
H72A H 0.2955 0.0669 0.5640 0.102 Uiso 1 1 calc R . .
C73 C 0.2832(5) 0.0580(3) 0.4820(3) 0.0518(18) Uani 1 1 d . . .
C74 C 0.2813(4) 0.0068(3) 0.4380(2) 0.0372(13) Uani 1 1 d . . .
H74A H 0.2846 0.0251 0.4042 0.045 Uiso 1 1 calc R . .
C75 C 0.2744(4) -0.0727(3) 0.4441(2) 0.0353(12) Uani 1 1 d . . .
H75A H 0.2746 -0.1070 0.4145 0.042 Uiso 1 1 calc R . .
C76 C 0.2928(4) 0.1703(3) 0.4322(2) 0.0412(14) Uani 1 1 d . . .
H76A H 0.2466 0.1433 0.4023 0.049 Uiso 1 1 calc R . .
H76B H 0.3482 0.1668 0.4232 0.049 Uiso 1 1 calc R . .
C77 C 0.2850(4) 0.2542(3) 0.4409(2) 0.0346(12) Uani 1 1 d . . .
C78 C 0.2142(5) 0.2802(4) 0.4101(3) 0.0474(16) Uani 1 1 d . . .
H78A H 0.1738 0.2459 0.3834 0.057 Uiso 1 1 calc R . .
C79 C 0.2030(5) 0.3578(5) 0.4189(3) 0.058(2) Uani 1 1 d . . .
H79A H 0.1563 0.3753 0.3978 0.069 Uiso 1 1 calc R . .
C80 C 0.2624(6) 0.4075(4) 0.4592(3) 0.059(2) Uani 1 1 d . . .
H80A H 0.2552 0.4586 0.4659 0.071 Uiso 1 1 calc R . .
C81 C 0.3307(5) 0.3826(4) 0.4889(3) 0.0504(17) Uani 1 1 d . . .
H81A H 0.3696 0.4169 0.5163 0.061 Uiso 1 1 calc R . .
C82 C 0.3451(4) 0.3076(3) 0.4800(2) 0.0361(13) Uani 1 1 d . . .
C83 C 0.4259(4) 0.2862(4) 0.5137(2) 0.0439(14) Uani 1 1 d . . .
H83A H 0.4404 0.2416 0.4953 0.053 Uiso 1 1 calc R . .
H83B H 0.4744 0.3297 0.5185 0.053 Uiso 1 1 calc R . .
C84 C 0.4745(4) 0.2406(3) 0.6004(2) 0.0363(13) Uani 1 1 d . . .
C85 C 0.4531(5) 0.2121(4) 0.6478(3) 0.0528(18) Uani 1 1 d . . .
H85A H 0.3994 0.2147 0.6556 0.063 Uiso 1 1 calc R . .
C86 C 0.5132(4) 0.1798(4) 0.6829(3) 0.0544(19) Uani 1 1 d . . .
H86A H 0.4987 0.1590 0.7139 0.065 Uiso 1 1 calc R . .
C87 C 0.5951(4) 0.1779(3) 0.6729(2) 0.0341(12) Uani 1 1 d . . .
C88 C 0.6163(4) 0.2110(3) 0.6279(2) 0.0353(12) Uani 1 1 d . . .
H88A H 0.6718 0.2126 0.6216 0.042 Uiso 1 1 calc R . .
C89 C 0.5557(4) 0.2422(3) 0.5914(2) 0.0383(13) Uani 1 1 d . . .
H89A H 0.5708 0.2642 0.5609 0.046 Uiso 1 1 calc R . .
C90 C 0.6570(4) 0.1417(3) 0.7102(3) 0.0397(13) Uani 1 1 d . . .
C91 C 0.9419(5) 0.0877(5) 0.7307(4) 0.063(2) Uani 1 1 d . . .
H91A H 0.9117 0.0521 0.7011 0.076 Uiso 1 1 calc R . .
C92 C 1.0312(6) 0.1177(6) 0.7354(5) 0.086(3) Uani 1 1 d . . .
H92A H 1.0592 0.1002 0.7095 0.103 Uiso 1 1 calc R . .
C93 C 1.0766(5) 0.1711(6) 0.7768(4) 0.074(3) Uani 1 1 d . . .
H93A H 1.1351 0.1909 0.7791 0.089 Uiso 1 1 calc R . .
C94 C 1.0338(5) 0.1968(5) 0.8171(4) 0.066(2) Uani 1 1 d . . .
C95 C 1.0764(6) 0.2529(6) 0.8619(4) 0.080(3) Uani 1 1 d . . .
H95A H 1.1348 0.2750 0.8658 0.096 Uiso 1 1 calc R . .
C96 C 1.0322(6) 0.2745(5) 0.8993(4) 0.078(3) Uani 1 1 d . . .
H96A H 1.0607 0.3110 0.9286 0.094 Uiso 1 1 calc R . .
C97 C 0.9420(5) 0.2415(4) 0.8939(3) 0.059(2) Uani 1 1 d . . .
C98 C 0.8915(6) 0.2622(4) 0.9304(3) 0.062(2) Uani 1 1 d . . .
H98A H 0.9167 0.2994 0.9599 0.074 Uiso 1 1 calc R . .
C99 C 0.8071(5) 0.2285(4) 0.9227(3) 0.0552(19) Uani 1 1 d . . .
H99A H 0.7749 0.2411 0.9477 0.066 Uiso 1 1 calc R . .
C100 C 0.7674(4) 0.1743(4) 0.8769(3) 0.0432(14) Uani 1 1 d . . .
H10B H 0.7087 0.1523 0.8717 0.052 Uiso 1 1 calc R . .
C101 C 0.8980(4) 0.1871(4) 0.8498(3) 0.0456(16) Uani 1 1 d . . .
C102 C 0.9463(4) 0.1633(4) 0.8105(3) 0.0487(18) Uani 1 1 d . . .
C103 C 0.7489(4) -0.0722(3) 0.7507(2) 0.0374(13) Uani 1 1 d . . .
C104 C 0.7358(4) -0.1578(3) 0.7585(3) 0.0404(14) Uani 1 1 d . . .
C105 C 0.7237(6) -0.2112(4) 0.7132(3) 0.0591(19) Uani 1 1 d . . .
H10C H 0.7225 -0.1925 0.6790 0.071 Uiso 1 1 calc R . .
C106 C 0.7133(6) -0.2910(4) 0.7165(4) 0.068(2) Uani 1 1 d . . .
H10D H 0.7047 -0.3255 0.6854 0.082 Uiso 1 1 calc R . .
C107 C 0.7161(5) -0.3166(4) 0.7663(4) 0.064(2) Uani 1 1 d . . .
C108 C 0.7240(5) -0.2670(5) 0.8134(3) 0.064(2) Uani 1 1 d . . .
H10E H 0.7230 -0.2869 0.8471 0.077 Uiso 1 1 calc R . .
C109 C 0.7337(4) -0.1850(4) 0.8085(3) 0.0484(16) Uani 1 1 d . . .
H10F H 0.7386 -0.1504 0.8391 0.058 Uiso 1 1 calc R . .
C110 C 0.6981(6) -0.4338(5) 0.8105(3) 0.069(2) Uani 1 1 d . . .
H11B H 0.6402 -0.4342 0.8167 0.083 Uiso 1 1 calc R . .
H11C H 0.7403 -0.4059 0.8421 0.083 Uiso 1 1 calc R . .
C111 C 0.7128(5) -0.5173(3) 0.8011(3) 0.0465(15) Uani 1 1 d . . .
C112 C 0.7864(5) -0.5325(5) 0.8346(3) 0.0600(19) Uani 1 1 d . . .
H11D H 0.8216 -0.4930 0.8599 0.072 Uiso 1 1 calc R . .
C113 C 0.8084(6) -0.6020(6) 0.8316(3) 0.070(3) Uani 1 1 d . . .
H11E H 0.8587 -0.6107 0.8547 0.084 Uiso 1 1 calc R . .
C114 C 0.7587(6) -0.6600(5) 0.7955(4) 0.070(3) Uani 1 1 d . . .
H11F H 0.7745 -0.7087 0.7938 0.084 Uiso 1 1 calc R . .
C115 C 0.6831(5) -0.6475(4) 0.7606(3) 0.0534(18) Uani 1 1 d . . .
H11G H 0.6488 -0.6881 0.7357 0.064 Uiso 1 1 calc R . .
C116 C 0.6593(4) -0.5763(4) 0.7626(2) 0.0390(13) Uani 1 1 d . . .
C117 C 0.5763(5) -0.5619(6) 0.7280(3) 0.071(3) Uani 1 1 d . . .
H11H H 0.5320 -0.6089 0.7226 0.085 Uiso 1 1 calc R . .
H11I H 0.5559 -0.5207 0.7463 0.085 Uiso 1 1 calc R . .
C118 C 0.5255(4) -0.5131(3) 0.6435(2) 0.0363(12) Uani 1 1 d . . .
C119 C 0.4418(4) -0.5215(4) 0.6514(2) 0.0423(14) Uani 1 1 d . . .
H11J H 0.4261 -0.5498 0.6794 0.051 Uiso 1 1 calc R . .
C120 C 0.3808(4) -0.4878(4) 0.6174(2) 0.0372(13) Uani 1 1 d . . .
H12B H 0.3247 -0.4928 0.6233 0.045 Uiso 1 1 calc R . .
C121 C 0.4025(4) -0.4474(3) 0.5754(2) 0.0358(12) Uani 1 1 d . . .
C122 C 0.5473(4) -0.4754(4) 0.5996(3) 0.0505(17) Uani 1 1 d . . .
H12C H 0.6028 -0.4720 0.5930 0.061 Uiso 1 1 calc R . .
C123 C 0.4851(5) -0.4423(4) 0.5651(3) 0.0530(18) Uani 1 1 d . . .
H12D H 0.4992 -0.4170 0.5355 0.064 Uiso 1 1 calc R . .
C124 C 0.3401(4) -0.4075(3) 0.5398(2) 0.0398(13) Uani 1 1 d . . .
C125 C 0.0621(5) -0.3433(5) 0.5225(3) 0.058(2) Uani 1 1 d . . .
H12E H 0.0942 -0.3086 0.5520 0.070 Uiso 1 1 calc R . .
C126 C -0.0249(6) -0.3694(6) 0.5196(4) 0.069(2) Uani 1 1 d . . .
H12F H -0.0507 -0.3521 0.5469 0.082 Uiso 1 1 calc R . .
C127 C -0.0731(5) -0.4204(6) 0.4769(4) 0.075(3) Uani 1 1 d . . .
H12G H -0.1321 -0.4378 0.4747 0.090 Uiso 1 1 calc R . .
C128 C -0.0326(4) -0.4472(4) 0.4353(3) 0.0503(17) Uani 1 1 d . . .
C129 C -0.0771(5) -0.4988(5) 0.3882(3) 0.060(2) Uani 1 1 d . . .
H12H H -0.1364 -0.5179 0.3833 0.072 Uiso 1 1 calc R . .
C130 C -0.0349(5) -0.5203(4) 0.3507(3) 0.0545(19) Uani 1 1 d . . .
H13B H -0.0654 -0.5550 0.3207 0.065 Uiso 1 1 calc R . .
C131 C 0.0569(4) -0.4912(3) 0.3556(3) 0.0427(15) Uani 1 1 d . . .
C132 C 0.1051(5) -0.5109(4) 0.3175(3) 0.0477(16) Uani 1 1 d . . .
H13C H 0.0778 -0.5446 0.2863 0.057 Uiso 1 1 calc R . .
C133 C 0.1918(5) -0.4805(4) 0.3262(3) 0.0470(16) Uani 1 1 d . . .
H13D H 0.2239 -0.4935 0.3012 0.056 Uiso 1 1 calc R . .
C134 C 0.2320(4) -0.4295(3) 0.3733(2) 0.0343(12) Uani 1 1 d . . .
H13E H 0.2912 -0.4093 0.3793 0.041 Uiso 1 1 calc R . .
C135 C 0.1019(4) -0.4397(3) 0.4007(2) 0.0334(12) Uani 1 1 d . . .
C136 C 0.0565(4) -0.4166(3) 0.4413(3) 0.0387(14) Uani 1 1 d . . .
C138 C -0.0194(5) -0.3766(4) 0.8966(2) 0.1249(16) Uani 1 1 d GDU . .
C139 C 0.0087(5) -0.4291(4) 0.9329(2) 0.1233(18) Uani 1 1 d GDU . .
H13H H -0.0072 -0.4305 0.9666 0.148 Uiso 1 1 calc R . .
C140 C 0.0605(5) -0.4796(4) 0.9188(3) 0.1237(19) Uani 1 1 d GU . .
H14A H 0.0793 -0.5147 0.9431 0.148 Uiso 1 1 calc R . .
C141 C 0.0841(5) -0.4776(4) 0.8685(3) 0.1222(19) Uani 1 1 d GU . .
H14B H 0.1188 -0.5114 0.8591 0.147 Uiso 1 1 calc R . .
C142 C 0.0560(5) -0.4251(4) 0.8322(2) 0.1198(17) Uani 1 1 d GDU . .
H14C H 0.0719 -0.4237 0.7985 0.144 Uiso 1 1 calc R . .
C143 C 0.0042(5) -0.3746(4) 0.8463(2) 0.1193(16) Uani 1 1 d GDU . .
C144 C -0.0246(7) -0.3171(6) 0.8089(3) 0.1176(17) Uani 1 1 d DU . .
H14E H -0.0875 -0.3288 0.7973 0.141 Uiso 1 1 calc R . .
H14F H -0.0078 -0.2653 0.8283 0.141 Uiso 1 1 calc R . .
C145 C 0.0061(4) -0.2615(4) 0.7219(2) 0.117(2) Uani 1 1 d GDU . .
C146 C -0.0487(4) -0.2082(4) 0.7232(2) 0.090(3) Uani 1 1 d GDU . .
H14D H -0.0819 -0.2092 0.7497 0.108 Uiso 1 1 calc R . .
C147 C -0.0539(4) -0.1533(4) 0.6850(3) 0.117(4) Uani 1 1 d GDU . .
H14G H -0.0906 -0.1176 0.6859 0.141 Uiso 1 1 calc R . .
C148 C -0.0043(5) -0.1517(4) 0.6455(2) 0.106(2) Uani 1 1 d GDU . .
C149 C 0.0505(4) -0.2050(4) 0.6442(2) 0.112(4) Uani 1 1 d GD . .
H14H H 0.0837 -0.2040 0.6178 0.135 Uiso 1 1 calc R . .
C150 C 0.0557(4) -0.2599(4) 0.6824(3) 0.117(4) Uani 1 1 d GD . .
H15C H 0.0924 -0.2956 0.6816 0.140 Uiso 1 1 calc R . .
C152 C 0.4477(6) 0.2475(3) 0.1015(2) 0.090(3) Uani 1 1 d DU . .
H15D H 0.4862 0.2116 0.1133 0.107 Uiso 1 1 calc R . .
H15E H 0.3912 0.2264 0.1085 0.107 Uiso 1 1 calc R . .
C153 C 0.4835(3) 0.3267(2) 0.13464(17) 0.094(4) Uani 1 1 d GD . .
C154 C 0.4933(4) 0.3950(3) 0.10862(19) 0.102(4) Uani 1 1 d GD . .
H15F H 0.4773 0.3929 0.0706 0.123 Uiso 1 1 calc R . .
C155 C 0.5269(4) 0.4665(2) 0.1394(3) 0.101(4) Uani 1 1 d G . .
H15G H 0.5335 0.5122 0.1220 0.121 Uiso 1 1 calc R . .
C156 C 0.5509(4) 0.4697(2) 0.1962(3) 0.099(4) Uani 1 1 d G . .
H15H H 0.5734 0.5175 0.2169 0.119 Uiso 1 1 calc R . .
C157 C 0.5411(4) 0.4013(3) 0.22227(19) 0.110(4) Uani 1 1 d GD . .
H15I H 0.5571 0.4034 0.2603 0.132 Uiso 1 1 calc R . .
C158 C 0.5074(3) 0.3298(2) 0.19147(17) 0.080(3) Uani 1 1 d GD . .
C159 C 0.4981(6) 0.2567(3) 0.2191(2) 0.079(2) Uani 1 1 d DU . .
H15J H 0.4410 0.2250 0.2041 0.094 Uiso 1 1 calc R . .
H15K H 0.5413 0.2271 0.2122 0.094 Uiso 1 1 calc R . .
C160 C 0.5087(4) 0.2174(3) 0.31639(18) 0.080(3) Uani 1 1 d GD . .
C161 C 0.5360(4) 0.2445(2) 0.37160(19) 0.116(5) Uani 1 1 d GD . .
H16A H 0.5562 0.2976 0.3819 0.139 Uiso 1 1 calc R . .
C162 C 0.5331(4) 0.1922(3) 0.41145(16) 0.111(5) Uani 1 1 d GD . .
H16B H 0.5514 0.2103 0.4484 0.133 Uiso 1 1 calc R . .
C163 C 0.5029(4) 0.1129(3) 0.39610(18) 0.088(2) Uani 1 1 d GDU . .
C164 C 0.4756(3) 0.0858(2) 0.3409(2) 0.080(3) Uani 1 1 d GD . .
H16C H 0.4553 0.0327 0.3306 0.096 Uiso 1 1 calc R . .
C165 C 0.4784(4) 0.1381(3) 0.30104(16) 0.102(4) Uani 1 1 d GD . .
H16D H 0.4601 0.1200 0.2641 0.122 Uiso 1 1 calc R . .
C166 C 0.4994(5) 0.0598(4) 0.4399(2) 0.091(2) Uani 1 1 d DU . .
C151 C -0.0173(7) -0.1014(6) 0.5999(3) 0.108(2) Uani 1 1 d DU . .
O25 O -0.0820(7) -0.3253(6) 0.9685(3) 0.166(3) Uani 1 1 d DU . .
H25A H -0.1171 -0.2994 0.9755 0.199 Uiso 1 1 calc R . .
C137 C -0.0745(8) -0.3185(6) 0.9117(3) 0.1320(19) Uani 1 1 d DU . .
H13F H -0.0472 -0.2657 0.9076 0.158 Uiso 1 1 calc R . .
H13G H -0.1318 -0.3299 0.8875 0.158 Uiso 1 1 calc R . .
O1W O 0.0867(8) -0.0096(7) 0.4936(5) 0.085(4) Uani 0.50 1 d PU . .
H1WA H 0.0703 -0.0410 0.5158 0.127 Uiso 0.50 1 d PR . .
H1WB H 0.0434 0.0130 0.4858 0.127 Uiso 0.50 1 d PR . .

loop_
_atom_site_aniso_label
_atom_site_aniso_U_11
_atom_site_aniso_U_22
_atom_site_aniso_U_33
_atom_site_aniso_U_23
_atom_site_aniso_U_13
_atom_site_aniso_U_12
Zn1 0.0289(4) 0.0260(3) 0.0381(4) 0.0105(2) 0.0082(3) 0.0059(2)
Zn2 0.0306(4) 0.0287(3) 0.0374(4) 0.0112(3) 0.0079(3) 0.0054(3)
Zn3 0.0374(4) 0.0388(4) 0.0549(5) 0.0223(3) 0.0220(3) 0.0144(3)
Zn4 0.0338(4) 0.0306(3) 0.0368(4) 0.0068(3) 0.0099(3) 0.0116(3)
O1 0.038(2) 0.039(2) 0.048(2) 0.0233(19) -0.0011(18) 0.0001(18)
O2 0.035(2) 0.046(2) 0.045(2) 0.0073(19) 0.0022(18) 0.0172(19)
O3 0.089(4) 0.036(2) 0.050(3) 0.018(2) 0.011(3) -0.002(2)
O4 0.041(3) 0.0274(19) 0.060(3) 0.0120(18) 0.016(2) 0.0097(17)
O5 0.037(3) 0.063(3) 0.052(3) 0.030(2) 0.006(2) 0.016(2)
O6 0.109(5) 0.038(2) 0.053(3) 0.015(2) 0.027(3) 0.018(3)
O7 0.039(3) 0.082(4) 0.050(3) 0.035(3) 0.008(2) 0.014(2)
O8 0.037(3) 0.054(3) 0.054(3) 0.016(2) 0.009(2) 0.022(2)
O9 0.066(3) 0.037(2) 0.046(3) 0.0189(19) 0.005(2) 0.000(2)
O10 0.030(2) 0.0231(18) 0.054(2) 0.0059(17) 0.0095(18) 0.0056(15)
O11 0.037(2) 0.052(2) 0.0262(19) 0.0136(17) 0.0123(16) 0.0211(19)
O12 0.064(3) 0.0242(18) 0.033(2) 0.0067(15) 0.0119(19) 0.0051(18)
O13 0.163(7) 0.036(3) 0.036(3) 0.009(2) 0.013(3) 0.016(3)
O14 0.035(2) 0.0263(19) 0.059(3) -0.0032(18) 0.0068(19) 0.0082(16)
O15 0.036(3) 0.069(3) 0.074(3) 0.047(3) 0.022(2) 0.023(2)
O16 0.038(2) 0.039(2) 0.052(3) 0.0120(19) 0.0154(19) 0.0120(18)
O17 0.046(3) 0.049(2) 0.047(2) 0.021(2) 0.022(2) 0.020(2)
O18 0.140(5) 0.028(2) 0.034(2) 0.0085(18) 0.035(3) 0.026(3)
O19 0.082(4) 0.043(3) 0.049(3) 0.017(2) 0.025(3) 0.010(2)
O20 0.039(2) 0.034(2) 0.049(2) 0.0086(18) 0.0171(19) 0.0106(17)
O21 0.039(3) 0.059(3) 0.043(2) 0.000(2) 0.0025(19) 0.021(2)
O22 0.041(3) 0.046(3) 0.063(3) 0.027(2) 0.000(2) 0.009(2)
O23 0.126(6) 0.061(4) 0.085(4) 0.025(3) 0.036(4) 0.032(4)
O24 0.033(2) 0.055(3) 0.048(2) 0.030(2) 0.0143(18) 0.0134(19)
O26 0.112(3) 0.109(3) 0.129(3) -0.009(2) 0.024(3) 0.020(3)
O27 0.145(9) 0.344(17) 0.131(8) -0.128(9) 0.058(7) -0.125(10)
O28 0.114(5) 0.117(5) 0.145(5) -0.009(4) 0.016(4) 0.033(4)
O29 0.162(6) 0.159(5) 0.159(5) -0.004(4) 0.036(4) 0.031(4)
O30 0.082(4) 0.088(4) 0.101(4) -0.039(3) 0.017(3) 0.017(3)
O31 0.069(4) 0.110(5) 0.115(4) -0.067(3) 0.035(3) -0.003(3)
O32 0.067(4) 0.093(4) 0.136(5) -0.060(3) 0.031(4) 0.004(3)
N1 0.030(3) 0.033(2) 0.053(3) 0.019(2) 0.017(2) 0.0130(19)
N2 0.030(3) 0.026(2) 0.045(3) 0.0145(19) 0.007(2) 0.0082(18)
N3 0.035(3) 0.036(2) 0.042(3) 0.018(2) 0.014(2) 0.015(2)
N4 0.027(2) 0.032(2) 0.040(3) 0.0130(19) 0.0089(19) 0.0058(18)
N5 0.036(3) 0.048(3) 0.075(4) 0.035(3) 0.027(3) 0.022(2)
N6 0.029(3) 0.037(3) 0.058(3) 0.027(2) 0.014(2) 0.013(2)
N7 0.039(3) 0.041(3) 0.045(3) 0.015(2) 0.019(2) 0.018(2)
N8 0.024(2) 0.031(2) 0.041(3) 0.0094(19) 0.0073(19) 0.0079(18)
C1 0.032(3) 0.023(2) 0.047(3) 0.005(2) -0.003(2) 0.004(2)
C2 0.027(3) 0.024(2) 0.034(3) 0.009(2) 0.004(2) 0.006(2)
C3 0.030(3) 0.056(4) 0.042(3) 0.014(3) 0.009(2) 0.014(3)
C4 0.036(4) 0.070(4) 0.049(4) 0.029(3) 0.013(3) 0.012(3)
C5 0.027(3) 0.047(3) 0.047(3) 0.021(3) 0.009(2) 0.010(2)
C6 0.029(3) 0.062(4) 0.050(4) 0.027(3) 0.014(3) 0.019(3)
C7 0.034(3) 0.053(4) 0.051(4) 0.029(3) 0.014(3) 0.009(3)
C8 0.047(4) 0.071(5) 0.067(5) 0.035(4) 0.013(3) 0.013(4)
C9 0.038(3) 0.044(3) 0.043(3) 0.025(3) 0.011(3) 0.009(3)
C10 0.050(4) 0.034(3) 0.050(4) 0.005(3) 0.018(3) -0.001(3)
C11 0.063(5) 0.034(3) 0.058(4) 0.014(3) 0.027(3) 0.020(3)
C12 0.041(4) 0.072(5) 0.041(3) 0.022(3) 0.013(3) 0.030(3)
C13 0.044(4) 0.055(4) 0.041(3) -0.011(3) 0.010(3) -0.006(3)
C14 0.062(5) 0.030(3) 0.053(4) 0.014(3) 0.024(3) 0.015(3)
C15 0.077(6) 0.046(4) 0.058(4) 0.005(3) 0.028(4) 0.018(4)
C16 0.072(5) 0.031(3) 0.057(4) 0.011(3) 0.014(4) 0.012(3)
C17 0.088(6) 0.039(3) 0.069(5) 0.032(3) 0.039(4) 0.025(4)
C18 0.065(5) 0.039(3) 0.056(4) 0.021(3) 0.028(3) 0.020(3)
C19 0.051(4) 0.033(3) 0.045(4) 0.012(3) 0.004(3) 0.007(3)
C20 0.109(7) 0.042(4) 0.039(4) 0.013(3) 0.003(4) 0.008(4)
C21 0.116(8) 0.040(4) 0.049(4) 0.004(3) 0.005(4) 0.011(4)
C22 0.045(4) 0.029(3) 0.056(4) 0.018(3) 0.001(3) 0.005(2)
C23 0.050(4) 0.040(3) 0.050(4) 0.017(3) 0.024(3) 0.016(3)
C24 0.050(4) 0.050(4) 0.065(4) 0.032(3) 0.034(3) 0.025(3)
C25 0.031(3) 0.047(4) 0.066(4) 0.031(3) 0.016(3) 0.015(3)
C26 0.028(3) 0.036(3) 0.055(4) 0.021(3) 0.007(3) 0.012(2)
C27 0.021(3) 0.062(4) 0.060(4) 0.023(3) 0.001(3) 0.002(3)
C28 0.047(4) 0.047(4) 0.059(4) 0.012(3) -0.008(3) -0.003(3)
C29 0.037(3) 0.034(3) 0.036(3) 0.012(2) -0.002(2) 0.002(2)
C30 0.048(4) 0.045(3) 0.030(3) 0.006(2) -0.002(3) 0.005(3)
C31 0.046(4) 0.049(3) 0.036(3) 0.012(3) 0.011(3) 0.013(3)
C32 0.025(3) 0.034(3) 0.032(3) 0.017(2) 0.003(2) 0.009(2)
C33 0.036(3) 0.041(3) 0.033(3) 0.011(2) 0.010(2) 0.012(2)
C34 0.026(3) 0.030(3) 0.040(3) 0.021(2) 0.008(2) 0.010(2)
C35 0.038(3) 0.025(2) 0.036(3) 0.006(2) 0.002(2) 0.003(2)
C36 0.033(3) 0.022(2) 0.031(3) 0.0004(19) 0.001(2) 0.003(2)
C37 0.037(3) 0.053(4) 0.034(3) 0.019(3) 0.013(2) 0.010(3)
C38 0.035(3) 0.068(4) 0.038(3) 0.022(3) 0.019(3) 0.019(3)
C39 0.033(3) 0.032(3) 0.030(3) 0.007(2) 0.010(2) 0.011(2)
C40 0.031(3) 0.030(3) 0.028(3) 0.005(2) 0.012(2) 0.004(2)
C41 0.027(3) 0.032(3) 0.031(3) 0.002(2) 0.010(2) 0.005(2)
C42 0.032(3) 0.039(3) 0.026(3) 0.005(2) 0.008(2) 0.002(2)
C43 0.033(3) 0.029(3) 0.034(3) 0.010(2) 0.014(2) 0.007(2)
C44 0.044(4) 0.025(3) 0.047(3) 0.005(2) 0.023(3) 0.003(2)
C45 0.066(5) 0.028(3) 0.051(4) 0.014(3) 0.031(3) 0.014(3)
C46 0.046(4) 0.057(4) 0.048(4) 0.028(3) 0.018(3) 0.027(3)
C47 0.043(4) 0.043(3) 0.033(3) 0.009(2) 0.000(2) 0.008(3)
C48 0.032(3) 0.026(2) 0.029(3) 0.008(2) 0.007(2) 0.004(2)
C49 0.049(4) 0.022(2) 0.026(3) 0.0084(19) 0.009(2) 0.005(2)
C50 0.040(3) 0.023(2) 0.037(3) 0.008(2) 0.005(2) 0.007(2)
C51 0.071(5) 0.030(3) 0.028(3) 0.003(2) 0.017(3) 0.009(3)
C52 0.050(4) 0.042(3) 0.033(3) 0.016(2) 0.012(3) 0.012(3)
C53 0.032(3) 0.026(3) 0.040(3) 0.005(2) 0.006(2) 0.005(2)
C54 0.036(3) 0.024(2) 0.033(3) 0.002(2) 0.004(2) 0.010(2)
C55 0.038(3) 0.025(2) 0.027(3) 0.009(2) 0.004(2) 0.005(2)
C56 0.034(3) 0.034(3) 0.041(3) 0.015(2) 0.003(2) 0.004(2)
C57 0.048(4) 0.040(3) 0.064(4) 0.023(3) 0.027(3) 0.015(3)
C58 0.043(4) 0.056(4) 0.092(6) 0.037(4) 0.039(4) 0.026(3)
C59 0.030(4) 0.054(4) 0.090(6) 0.042(4) 0.022(3) 0.013(3)
C60 0.025(3) 0.040(3) 0.072(4) 0.034(3) 0.006(3) 0.009(2)
C61 0.039(4) 0.054(4) 0.068(5) 0.030(4) -0.006(3) -0.006(3)
C62 0.051(5) 0.046(4) 0.065(5) 0.011(3) -0.014(4) -0.011(3)
C63 0.052(4) 0.035(3) 0.042(4) 0.012(3) -0.009(3) 0.001(3)
C64 0.066(5) 0.044(4) 0.037(3) 0.001(3) -0.004(3) 0.001(3)
C65 0.060(5) 0.044(3) 0.042(4) 0.011(3) 0.015(3) 0.011(3)
C66 0.036(3) 0.035(3) 0.041(3) 0.010(2) 0.009(2) 0.005(2)
C67 0.030(3) 0.031(3) 0.047(3) 0.021(2) 0.003(2) 0.006(2)
C68 0.026(3) 0.027(3) 0.050(3) 0.019(2) 0.003(2) 0.007(2)
C69 0.059(4) 0.028(3) 0.040(3) 0.001(2) -0.008(3) 0.014(3)
C70 0.068(5) 0.032(3) 0.033(3) 0.001(2) -0.001(3) 0.019(3)
C71 0.200(12) 0.033(4) 0.036(4) 0.009(3) 0.028(5) 0.037(5)
C72 0.181(11) 0.032(4) 0.046(4) 0.009(3) 0.030(5) 0.027(5)
C73 0.096(6) 0.028(3) 0.033(3) 0.004(2) 0.014(3) 0.020(3)
C74 0.046(4) 0.026(3) 0.042(3) -0.001(2) 0.017(3) 0.007(2)
C75 0.037(3) 0.025(3) 0.044(3) -0.003(2) 0.013(2) 0.004(2)
C76 0.052(4) 0.028(3) 0.044(3) 0.003(2) 0.013(3) 0.008(3)
C77 0.039(3) 0.033(3) 0.035(3) 0.010(2) 0.013(2) 0.009(2)
C78 0.049(4) 0.059(4) 0.043(4) 0.013(3) 0.014(3) 0.024(3)
C79 0.055(5) 0.081(5) 0.065(5) 0.045(4) 0.036(4) 0.045(4)
C80 0.081(6) 0.036(3) 0.081(5) 0.021(4) 0.052(5) 0.023(4)
C81 0.067(5) 0.031(3) 0.065(4) 0.010(3) 0.040(4) 0.010(3)
C82 0.048(4) 0.030(3) 0.031(3) 0.007(2) 0.013(2) 0.004(2)
C83 0.044(4) 0.052(4) 0.035(3) 0.012(3) 0.007(3) 0.006(3)
C84 0.037(3) 0.037(3) 0.041(3) 0.012(2) 0.018(3) 0.012(2)
C85 0.043(4) 0.070(5) 0.062(4) 0.040(4) 0.029(3) 0.024(3)
C86 0.041(4) 0.065(4) 0.070(5) 0.042(4) 0.027(3) 0.017(3)
C87 0.035(3) 0.030(3) 0.043(3) 0.015(2) 0.018(2) 0.009(2)
C88 0.034(3) 0.038(3) 0.034(3) -0.004(2) 0.014(2) 0.002(2)
C89 0.047(4) 0.036(3) 0.034(3) 0.007(2) 0.014(3) 0.005(3)
C90 0.034(3) 0.028(3) 0.062(4) 0.014(3) 0.016(3) 0.009(2)
C91 0.058(5) 0.068(5) 0.092(6) 0.045(4) 0.052(4) 0.037(4)
C92 0.055(6) 0.100(7) 0.139(9) 0.079(7) 0.060(6) 0.044(5)
C93 0.031(4) 0.099(7) 0.114(7) 0.082(6) 0.030(4) 0.033(4)
C94 0.036(4) 0.075(5) 0.097(6) 0.068(5) 0.017(4) 0.020(4)
C95 0.043(5) 0.098(7) 0.098(7) 0.077(6) 0.001(5) 0.010(5)
C96 0.048(5) 0.086(6) 0.084(6) 0.051(5) -0.016(4) -0.009(4)
C97 0.060(5) 0.052(4) 0.063(5) 0.041(4) 0.003(4) 0.009(3)
C98 0.066(5) 0.055(4) 0.058(5) 0.024(4) -0.001(4) 0.005(4)
C99 0.078(6) 0.048(4) 0.049(4) 0.023(3) 0.021(4) 0.021(4)
C100 0.046(4) 0.043(3) 0.048(4) 0.018(3) 0.018(3) 0.016(3)
C101 0.038(4) 0.036(3) 0.068(4) 0.033(3) 0.009(3) 0.016(3)
C102 0.029(3) 0.055(4) 0.075(5) 0.050(4) 0.020(3) 0.022(3)
C103 0.035(3) 0.035(3) 0.044(3) 0.012(2) 0.007(2) 0.012(2)
C104 0.040(4) 0.032(3) 0.053(4) 0.014(3) 0.016(3) 0.006(2)
C105 0.076(6) 0.040(4) 0.064(5) 0.007(3) 0.018(4) 0.014(3)
C106 0.083(6) 0.043(4) 0.080(6) 0.005(4) 0.025(5) 0.009(4)
C107 0.060(5) 0.033(3) 0.101(7) 0.009(4) 0.019(4) 0.013(3)
C108 0.050(5) 0.075(5) 0.078(5) 0.050(5) 0.026(4) 0.011(4)
C109 0.041(4) 0.047(4) 0.065(4) 0.024(3) 0.019(3) 0.016(3)
C110 0.089(7) 0.070(5) 0.068(5) 0.029(4) 0.039(5) 0.037(5)
C111 0.046(4) 0.031(3) 0.068(4) 0.011(3) 0.020(3) 0.011(3)
C112 0.041(4) 0.080(5) 0.057(4) -0.005(4) 0.014(3) 0.007(4)
C113 0.048(5) 0.121(8) 0.058(5) 0.040(5) 0.018(4) 0.043(5)
C114 0.086(6) 0.055(4) 0.106(7) 0.059(5) 0.062(6) 0.050(5)
C115 0.066(5) 0.029(3) 0.069(5) 0.005(3) 0.039(4) -0.009(3)
C116 0.030(3) 0.047(3) 0.039(3) 0.025(3) 0.006(2) 0.002(2)
C117 0.041(4) 0.120(7) 0.054(4) 0.055(5) 0.013(3) 0.002(4)
C118 0.037(3) 0.036(3) 0.039(3) 0.017(2) 0.011(2) 0.011(2)
C119 0.032(3) 0.065(4) 0.031(3) 0.021(3) 0.009(2) 0.005(3)
C120 0.027(3) 0.050(3) 0.035(3) 0.006(2) 0.009(2) 0.006(2)
C121 0.036(3) 0.027(3) 0.044(3) 0.005(2) 0.004(2) 0.007(2)
C122 0.031(3) 0.069(4) 0.061(4) 0.040(4) 0.021(3) 0.013(3)
C123 0.047(4) 0.060(4) 0.062(4) 0.039(4) 0.019(3) 0.016(3)
C124 0.034(3) 0.039(3) 0.042(3) -0.004(2) -0.004(2) 0.013(2)
C125 0.055(5) 0.076(5) 0.061(4) 0.024(4) 0.030(4) 0.036(4)
C126 0.059(5) 0.099(7) 0.073(5) 0.035(5) 0.034(4) 0.049(5)
C127 0.043(5) 0.110(7) 0.105(7) 0.082(6) 0.046(5) 0.046(5)
C128 0.031(3) 0.057(4) 0.070(5) 0.041(4) 0.014(3) 0.015(3)
C129 0.026(4) 0.065(5) 0.082(6) 0.035(4) -0.004(3) 0.003(3)
C130 0.037(4) 0.049(4) 0.062(5) 0.022(3) -0.016(3) -0.006(3)
C131 0.041(4) 0.031(3) 0.046(3) 0.015(2) -0.007(3) -0.002(2)
C132 0.063(5) 0.035(3) 0.035(3) 0.003(2) -0.002(3) -0.003(3)
C133 0.061(5) 0.037(3) 0.038(3) 0.006(3) 0.004(3) 0.002(3)
C134 0.038(3) 0.026(3) 0.040(3) 0.007(2) 0.012(2) 0.005(2)
C135 0.027(3) 0.030(3) 0.043(3) 0.019(2) 0.003(2) 0.006(2)
C136 0.032(3) 0.040(3) 0.053(4) 0.032(3) 0.015(3) 0.016(2)
C138 0.119(3) 0.113(3) 0.132(3) -0.013(2) 0.018(3) 0.013(3)
C139 0.118(4) 0.111(3) 0.130(3) -0.017(3) 0.017(3) 0.010(3)
C140 0.118(4) 0.111(4) 0.130(4) -0.020(3) 0.015(3) 0.012(3)
C141 0.116(4) 0.108(4) 0.130(4) -0.020(3) 0.012(3) 0.014(3)
C142 0.112(4) 0.104(3) 0.130(3) -0.020(3) 0.011(3) 0.012(3)
C143 0.113(3) 0.106(3) 0.128(3) -0.015(2) 0.016(3) 0.012(2)
C144 0.111(3) 0.109(3) 0.126(3) -0.013(2) 0.022(2) 0.017(2)
C145 0.112(4) 0.106(4) 0.129(4) -0.009(3) 0.023(4) 0.023(4)
C146 0.085(5) 0.086(5) 0.094(5) -0.016(4) 0.008(4) 0.021(4)
C147 0.109(6) 0.125(6) 0.110(5) 0.007(4) 0.020(4) 0.006(4)
C148 0.100(4) 0.106(4) 0.108(4) -0.008(3) 0.024(3) 0.017(3)
C149 0.089(9) 0.064(6) 0.168(12) -0.015(7) 0.008(8) 0.008(6)
C150 0.079(8) 0.122(10) 0.158(11) -0.026(8) 0.058(8) 0.011(7)
C152 0.085(5) 0.083(4) 0.102(5) -0.003(4) 0.022(4) 0.018(4)
C153 0.052(5) 0.065(6) 0.162(10) -0.042(6) 0.038(6) 0.001(4)
C154 0.065(6) 0.067(6) 0.177(11) -0.031(6) 0.050(7) 0.001(5)
C155 0.063(6) 0.070(6) 0.167(11) -0.047(7) 0.048(7) -0.003(5)
C156 0.053(6) 0.047(5) 0.191(12) -0.039(6) 0.041(7) -0.008(4)
C157 0.041(5) 0.085(7) 0.187(11) -0.074(7) 0.017(6) -0.002(5)
C158 0.032(4) 0.065(5) 0.132(8) -0.044(5) 0.014(5) 0.001(3)
C159 0.066(4) 0.076(4) 0.088(4) -0.023(3) 0.010(3) 0.015(3)
C160 0.052(5) 0.080(6) 0.105(7) -0.023(5) 0.021(5) 0.011(4)
C161 0.073(7) 0.107(8) 0.146(10) -0.094(8) 0.046(7) -0.035(6)
C162 0.068(7) 0.104(8) 0.151(11) -0.064(8) 0.058(7) -0.023(6)
C163 0.043(4) 0.095(4) 0.118(5) -0.063(3) 0.027(4) 0.000(4)
C164 0.058(6) 0.073(6) 0.105(7) -0.034(5) 0.018(5) 0.015(4)
C165 0.040(5) 0.092(7) 0.153(10) -0.081(7) -0.010(5) 0.025(5)
C166 0.048(3) 0.101(4) 0.115(4) -0.066(3) 0.032(4) 0.001(3)
C151 0.102(4) 0.106(4) 0.113(4) -0.006(3) 0.023(3) 0.021(3)
O25 0.170(4) 0.173(4) 0.156(4) -0.002(3) 0.050(3) 0.027(4)
C137 0.129(3) 0.124(3) 0.138(3) -0.012(3) 0.029(3) 0.020(3)
O1W 0.083(5) 0.079(5) 0.091(5) 0.010(4) 0.011(4) 0.024(4)

loop_
_atom_type_symbol
_atom_type_description
_atom_type_scat_dispersion_real
_atom_type_scat_dispersion_imag
_atom_type_scat_source
C C 0.0033 0.0016 'International Tables Vol C Tables 4.2.6.8 and 6.1.1.4'
H H 0.0000 0.0000 'International Tables Vol C Tables 4.2.6.8 and 6.1.1.4'
N N 0.0061 0.0033 'International Tables Vol C Tables 4.2.6.8 and 6.1.1.4'
O O 0.0106 0.0060 'International Tables Vol C Tables 4.2.6.8 and 6.1.1.4'
Zn Zn 0.2839 1.4301 'International Tables Vol C Tables 4.2.6.8 and 6.1.1.4'

loop_
_geom_angle_atom_site_label_1
_geom_angle_atom_site_label_2
_geom_angle_atom_site_label_3
_geom_angle
_geom_angle_site_symmetry_1
_geom_angle_site_symmetry_3
_geom_angle_publ_flag
O10 Zn1 O2 136.74(18) . . ?
O10 Zn1 N1 110.96(16) . . ?
O2 Zn1 N1 95.80(17) . . ?
O10 Zn1 N2 106.17(17) . . ?
O2 Zn1 N2 112.21(17) . . ?
N1 Zn1 N2 78.55(19) . . ?
O10 Zn1 O1 101.00(15) . . ?
O2 Zn1 O1 60.86(15) . . ?
N1 Zn1 O1 147.88(15) . . ?
N2 Zn1 O1 89.87(17) . . ?
O10 Zn1 C1 120.96(17) . . ?
O2 Zn1 C1 30.43(18) . . ?
N1 Zn1 C1 124.06(18) . . ?
N2 Zn1 C1 104.10(18) . . ?
O1 Zn1 C1 30.51(17) . . ?
O4 Zn2 O8 135.10(19) . . ?
O4 Zn2 N3 111.22(17) . . ?
O8 Zn2 N3 93.68(17) . . ?
O4 Zn2 N4 107.39(17) . . ?
O8 Zn2 N4 113.76(17) . . ?
N3 Zn2 N4 79.30(18) . . ?
O4 Zn2 O7 102.37(18) . . ?
O8 Zn2 O7 60.95(16) . . ?
N3 Zn2 O7 146.41(17) . . ?
N4 Zn2 O7 90.81(18) . . ?
O4 Zn2 C35 121.13(18) . . ?
O8 Zn2 C35 30.62(17) . . ?
N3 Zn2 C35 122.11(17) . . ?
N4 Zn2 C35 105.26(17) . . ?
O7 Zn2 C35 30.39(17) . . ?
O20 Zn3 O16 140.73(18) . . ?
O20 Zn3 N5 110.26(18) . . ?
O16 Zn3 N5 93.10(18) . . ?
O20 Zn3 N6 104.85(17) . . ?
O16 Zn3 N6 110.42(17) . . ?
N5 Zn3 N6 79.1(2) . . ?
O20 Zn3 O15 98.91(17) . . ?
O16 Zn3 O15 62.05(15) . . ?
N5 Zn3 O15 150.81(18) . . ?
N6 Zn3 O15 94.74(19) . . ?
O20 Zn3 C90 122.25(19) . . ?
O16 Zn3 C90 31.26(17) . . ?
N5 Zn3 C90 123.15(19) . . ?
N6 Zn3 C90 105.10(19) . . ?
O15 Zn3 C90 30.80(17) . . ?
O14 Zn4 N7 110.00(17) . . ?
O14 Zn4 N8 102.95(17) . . ?
N7 Zn4 N8 79.60(19) . . ?
O14 Zn4 O21 145.33(18) . . ?
N7 Zn4 O21 90.95(18) . . ?
N8 Zn4 O21 107.94(17) . . ?
O14 Zn4 O22 101.16(17) . . ?
N7 Zn4 O22 148.81(17) . . ?
N8 Zn4 O22 95.07(18) . . ?
O21 Zn4 O22 61.21(16) . . ?
O14 Zn4 C124 125.79(19) . . ?
N7 Zn4 C124 120.7(2) . . ?
N8 Zn4 C124 103.81(18) . . ?
O21 Zn4 C124 30.67(19) . . ?
O22 Zn4 C124 30.54(18) . . ?
O14 Zn4 C69 28.48(19) . . ?
N7 Zn4 C69 98.8(2) . . ?
N8 Zn4 C69 127.98(18) . . ?
O21 Zn4 C69 124.07(18) . . ?
O22 Zn4 C69 108.3(2) . . ?
C124 Zn4 C69 120.0(2) . . ?
C1 O1 Zn1 84.5(3) . . ?
C1 O2 Zn1 93.6(3) . . ?
C22 O4 Zn2 106.4(4) . . ?
C5 O5 C8 113.5(5) . . ?
C16 O6 C15 116.2(5) . . ?
C35 O7 Zn2 86.5(4) . . ?
C35 O8 Zn2 92.1(3) . . ?
C56 O10 Zn1 104.8(3) . . ?
C39 O11 C42 115.6(4) . . ?
C50 O12 C49 118.2(4) . . ?
C69 O14 Zn4 103.5(4) . . ?
C90 O15 Zn3 85.8(3) . . ?
C90 O16 Zn3 92.1(3) . . ?
C84 O17 C83 115.3(4) . . ?
C73 O18 C76 117.9(4) . . ?
C103 O20 Zn3 105.6(3) . . ?
C124 O21 Zn4 89.8(4) . . ?
C124 O22 Zn4 88.9(4) . . ?
C110 O23 C107 117.5(7) . . ?
C118 O24 C117 115.6(5) . . ?
C145 O26 C144 123.1(4) . . ?
C151 O28 H28 109.5 . . ?
C152 O29 H29 109.5 . . ?
C160 O30 C159 124.8(4) . . ?
C166 O32 H32 109.5 . . ?
C57 N1 C68 119.2(6) . . ?
C57 N1 Zn1 126.8(5) . . ?
C68 N1 Zn1 113.8(4) . . ?
C66 N2 C67 118.9(5) . . ?
C66 N2 Zn1 128.0(4) . . ?
C67 N2 Zn1 113.0(4) . . ?
C23 N3 C34 118.4(5) . . ?
C23 N3 Zn2 128.4(5) . . ?
C34 N3 Zn2 113.0(4) . . ?
C33 N4 C32 118.9(5) . . ?
C33 N4 Zn2 128.6(4) . . ?
C32 N4 Zn2 112.3(4) . . ?
C91 N5 C102 118.1(7) . . ?
C91 N5 Zn3 127.3(6) . . ?
C102 N5 Zn3 114.4(4) . . ?
C100 N6 C101 117.4(6) . . ?
C100 N6 Zn3 129.4(5) . . ?
C101 N6 Zn3 113.0(4) . . ?
C125 N7 C136 119.9(6) . . ?
C125 N7 Zn4 127.3(5) . . ?
C136 N7 Zn4 112.6(4) . . ?
C134 N8 C135 118.5(5) . . ?
C134 N8 Zn4 129.2(4) . . ?
C135 N8 Zn4 112.3(4) . . ?
O2 C1 O1 120.8(5) . . ?
O2 C1 C2 119.1(5) . . ?
O1 C1 C2 120.1(5) . . ?
O2 C1 Zn1 56.0(3) . . ?
O1 C1 Zn1 65.0(3) . . ?
C2 C1 Zn1 173.2(4) . . ?
C3 C2 C7 118.7(5) . . ?
C3 C2 C1 121.1(5) . . ?
C7 C2 C1 120.2(5) . . ?
C2 C3 C4 121.3(6) . . ?
C2 C3 H3A 119.4 . . ?
C4 C3 H3A 119.4 . . ?
C3 C4 C5 119.6(6) . . ?
C3 C4 H4A 120.2 . . ?
C5 C4 H4A 120.2 . . ?
O5 C5 C4 125.9(5) . . ?
O5 C5 C6 114.4(5) . . ?
C4 C5 C6 119.7(5) . . ?
C7 C6 C5 119.3(6) . . ?
C7 C6 H6A 120.3 . . ?
C5 C6 H6A 120.3 . . ?
C6 C7 C2 121.3(5) . . ?
C6 C7 H7A 119.4 . . ?
C2 C7 H7A 119.4 . . ?
O5 C8 C9 106.4(5) . . ?
O5 C8 H8A 110.4 . . ?
C9 C8 H8A 110.4 . . ?
O5 C8 H8B 110.4 . . ?
C9 C8 H8B 110.4 . . ?
H8A C8 H8B 108.6 . . ?
C10 C9 C14 117.6(6) . . ?
C10 C9 C8 122.1(6) . . ?
C14 C9 C8 120.2(6) . . ?
C11 C10 C9 122.2(6) . . ?
C11 C10 H10A 118.9 . . ?
C9 C10 H10A 118.9 . . ?
C10 C11 C12 121.3(6) . . ?
C10 C11 H11A 119.4 . . ?
C12 C11 H11A 119.4 . . ?
C11 C12 C13 119.5(6) . . ?
C11 C12 H12A 120.2 . . ?
C13 C12 H12A 120.2 . . ?
C12 C13 C14 120.8(6) . . ?
C12 C13 H13A 119.6 . . ?
C14 C13 H13A 119.6 . . ?
C9 C14 C13 118.6(6) . . ?
C9 C14 C15 124.3(6) . . ?
C13 C14 C15 117.2(6) . . ?
O6 C15 C14 107.2(5) . . ?
O6 C15 H15A 110.3 . . ?
C14 C15 H15A 110.3 . . ?
O6 C15 H15B 110.3 . . ?
C14 C15 H15B 110.3 . . ?
H15A C15 H15B 108.5 . . ?
O6 C16 C21 113.7(6) . . ?
O6 C16 C17 126.4(6) . . ?
C21 C16 C17 119.8(6) . . ?
C16 C17 C18 119.6(6) . . ?
C16 C17 H17A 120.2 . . ?
C18 C17 H17A 120.2 . . ?
C19 C18 C17 119.8(6) . . ?
C19 C18 H18A 120.1 . . ?
C17 C18 H18A 120.1 . . ?
C18 C19 C20 119.2(6) . . ?
C18 C19 C22 120.6(6) . . ?
C20 C19 C22 120.2(6) . . ?
C21 C20 C19 121.1(6) . . ?
C21 C20 H20A 119.4 . . ?
C19 C20 H20A 119.4 . . ?
C20 C21 C16 120.4(7) . . ?
C20 C21 H21A 119.8 . . ?
C16 C21 H21A 119.8 . . ?
O4 C22 O3 121.7(5) . . ?
O4 C22 C19 118.8(5) . . ?
O3 C22 C19 119.6(6) . . ?
N3 C23 C24 122.3(7) . . ?
N3 C23 H23A 118.9 . . ?
C24 C23 H23A 118.9 . . ?
C25 C24 C23 120.1(6) . . ?
C25 C24 H24A 119.9 . . ?
C23 C24 H24A 119.9 . . ?
C24 C25 C26 119.0(6) . . ?
C24 C25 H25B 120.5 . . ?
C26 C25 H25B 120.5 . . ?
C25 C26 C34 117.9(6) . . ?
C25 C26 C27 123.3(6) . . ?
C34 C26 C27 118.7(6) . . ?
C28 C27 C26 121.2(6) . . ?
C28 C27 H27A 119.4 . . ?
C26 C27 H27A 119.4 . . ?
C27 C28 C29 121.9(7) . . ?
C27 C28 H28A 119.1 . . ?
C29 C28 H28A 119.1 . . ?
C30 C29 C32 117.3(6) . . ?
C30 C29 C28 124.7(6) . . ?
C32 C29 C28 118.0(6) . . ?
C31 C30 C29 119.8(6) . . ?
C31 C30 H30A 120.1 . . ?
C29 C30 H30A 120.1 . . ?
C30 C31 C33 119.6(6) . . ?
C30 C31 H31A 120.2 . . ?
C33 C31 H31A 120.2 . . ?
N4 C32 C29 122.4(5) . . ?
N4 C32 C34 118.1(5) . . ?
C29 C32 C34 119.5(5) . . ?
N4 C33 C31 122.1(6) . . ?
N4 C33 H33A 119.0 . . ?
C31 C33 H33A 119.0 . . ?
N3 C34 C26 122.3(5) . . ?
N3 C34 C32 117.1(5) . . ?
C26 C34 C32 120.7(5) . . ?
O7 C35 O8 120.2(5) . . ?
O7 C35 C36 120.8(5) . . ?
O8 C35 C36 118.9(5) . . ?
O7 C35 Zn2 63.1(3) . . ?
O8 C35 Zn2 57.3(3) . . ?
C36 C35 Zn2 171.7(4) . . ?
C37 C36 C41 118.7(5) . . ?
C37 C36 C35 119.8(5) . . ?
C41 C36 C35 121.4(5) . . ?
C38 C37 C36 120.9(5) . . ?
C38 C37 H37A 119.6 . . ?
C36 C37 H37A 119.6 . . ?
C37 C38 C39 119.9(5) . . ?
C37 C38 H38A 120.0 . . ?
C39 C38 H38A 120.0 . . ?
O11 C39 C40 124.9(5) . . ?
O11 C39 C38 115.5(5) . . ?
C40 C39 C38 119.6(5) . . ?
C41 C40 C39 119.4(5) . . ?
C41 C40 H40A 120.3 . . ?
C39 C40 H40A 120.3 . . ?
C40 C41 C36 121.4(5) . . ?
C40 C41 H41A 119.3 . . ?
C36 C41 H41A 119.3 . . ?
O11 C42 C43 108.4(4) . . ?
O11 C42 H42A 110.0 . . ?
C43 C42 H42A 110.0 . . ?
O11 C42 H42B 110.0 . . ?
C43 C42 H42B 110.0 . . ?
H42A C42 H42B 108.4 . . ?
C44 C43 C48 118.8(5) . . ?
C44 C43 C42 118.7(5) . . ?
C48 C43 C42 122.4(5) . . ?
C45 C44 C43 121.7(6) . . ?
C45 C44 H44A 119.2 . . ?
C43 C44 H44A 119.2 . . ?
C46 C45 C44 119.3(5) . . ?
C46 C45 H45A 120.3 . . ?
C44 C45 H45A 120.3 . . ?
C45 C46 C47 119.6(6) . . ?
C45 C46 H46A 120.2 . . ?
C47 C46 H46A 120.2 . . ?
C48 C47 C46 121.3(6) . . ?
C48 C47 H47A 119.4 . . ?
C46 C47 H47A 119.4 . . ?
C47 C48 C43 119.2(5) . . ?
C47 C48 C49 118.4(5) . . ?
C43 C48 C49 122.4(5) . . ?
O12 C49 C48 106.9(4) . . ?
O12 C49 H49A 110.3 . . ?
C48 C49 H49A 110.3 . . ?
O12 C49 H49B 110.3 . . ?
C48 C49 H49B 110.3 . . ?
H49A C49 H49B 108.6 . . ?
O12 C50 C51 115.7(5) . . ?
O12 C50 C55 124.3(5) . . ?
C51 C50 C55 120.0(5) . . ?
C52 C51 C50 120.4(5) . . ?
C52 C51 H51A 119.8 . . ?
C50 C51 H51A 119.8 . . ?
C51 C52 C53 120.9(5) . . ?
C51 C52 H52A 119.5 . . ?
C53 C52 H52A 119.5 . . ?
C54 C53 C52 118.5(5) . . ?
C54 C53 C56 121.6(5) . . ?
C52 C53 C56 119.8(5) . . ?
C53 C54 C55 121.5(5) . . ?
C53 C54 H54A 119.2 . . ?
C55 C54 H54A 119.2 . . ?
C50 C55 C54 118.5(5) . . ?
C50 C55 H55A 120.7 . . ?
C54 C55 H55A 120.7 . . ?
O9 C56 O10 122.6(5) . . ?
O9 C56 C53 120.0(5) . . ?
O10 C56 C53 117.3(5) . . ?
N1 C57 C58 121.8(7) . . ?
N1 C57 H57A 119.1 . . ?
C58 C57 H57A 119.1 . . ?
C59 C58 C57 119.6(7) . . ?
C59 C58 H58A 120.2 . . ?
C57 C58 H58A 120.2 . . ?
C58 C59 C60 119.3(6) . . ?
C58 C59 H59A 120.4 . . ?
C60 C59 H59A 120.4 . . ?
C61 C60 C59 123.2(7) . . ?
C61 C60 C68 119.6(7) . . ?
C59 C60 C68 117.2(7) . . ?
C62 C61 C60 120.5(7) . . ?
C62 C61 H61A 119.7 . . ?
C60 C61 H61A 119.7 . . ?
C61 C62 C63 122.4(7) . . ?
C61 C62 H62A 118.8 . . ?
C63 C62 H62A 118.8 . . ?
C64 C63 C67 116.4(6) . . ?
C64 C63 C62 125.3(7) . . ?
C67 C63 C62 118.2(7) . . ?
C65 C64 C63 119.8(6) . . ?
C65 C64 H64A 120.1 . . ?
C63 C64 H64A 120.1 . . ?
C64 C65 C66 120.3(6) . . ?
C64 C65 H65A 119.9 . . ?
C66 C65 H65A 119.9 . . ?
N2 C66 C65 121.0(6) . . ?
N2 C66 H66A 119.5 . . ?
C65 C66 H66A 119.5 . . ?
N2 C67 C63 123.5(6) . . ?
N2 C67 C68 117.4(5) . . ?
C63 C67 C68 119.1(6) . . ?
N1 C68 C60 122.9(6) . . ?
N1 C68 C67 117.1(5) . . ?
C60 C68 C67 120.0(6) . . ?
O13 C69 O14 121.9(5) . . ?
O13 C69 C70 121.0(6) . . ?
O14 C69 C70 117.0(6) . . ?
O13 C69 Zn4 74.0(3) . . ?
O14 C69 Zn4 48.0(3) . . ?
C70 C69 Zn4 164.7(4) . . ?
C75 C70 C71 118.9(6) . . ?
C75 C70 C69 121.8(5) . . ?
C71 C70 C69 119.3(6) . . ?
C70 C71 C72 120.3(6) . . ?
C70 C71 H71A 119.8 . . ?
C72 C71 H71A 119.8 . . ?
C73 C72 C71 119.6(7) . . ?
C73 C72 H72A 120.2 . . ?
C71 C72 H72A 120.2 . . ?
O18 C73 C74 126.3(5) . . ?
O18 C73 C72 113.7(5) . . ?
C74 C73 C72 119.9(6) . . ?
C73 C74 C75 119.9(5) . . ?
C73 C74 H74A 120.1 . . ?
C75 C74 H74A 120.1 . . ?
C70 C75 C74 120.8(5) . . ?
C70 C75 H75A 119.6 . . ?
C74 C75 H75A 119.6 . . ?
O18 C76 C77 107.0(5) . . ?
O18 C76 H76A 110.3 . . ?
C77 C76 H76A 110.3 . . ?
O18 C76 H76B 110.3 . . ?
C77 C76 H76B 110.3 . . ?
H76A C76 H76B 108.6 . . ?
C78 C77 C82 118.1(6) . . ?
C78 C77 C76 119.3(6) . . ?
C82 C77 C76 122.5(5) . . ?
C77 C78 C79 120.7(7) . . ?
C77 C78 H78A 119.6 . . ?
C79 C78 H78A 119.6 . . ?
C80 C79 C78 119.0(7) . . ?
C80 C79 H79A 120.5 . . ?
C78 C79 H79A 120.5 . . ?
C81 C80 C79 120.4(6) . . ?
C81 C80 H80A 119.8 . . ?
C79 C80 H80A 119.8 . . ?
C80 C81 C82 122.1(7) . . ?
C80 C81 H81A 118.9 . . ?
C82 C81 H81A 118.9 . . ?
C81 C82 C77 119.6(6) . . ?
C81 C82 C83 118.2(6) . . ?
C77 C82 C83 122.2(5) . . ?
O17 C83 C82 108.2(5) . . ?
O17 C83 H83A 110.1 . . ?
C82 C83 H83A 110.1 . . ?
O17 C83 H83B 110.1 . . ?
C82 C83 H83B 110.1 . . ?
H83A C83 H83B 108.4 . . ?
C89 C84 O17 125.0(5) . . ?
C89 C84 C85 120.2(6) . . ?
O17 C84 C85 114.8(5) . . ?
C86 C85 C84 118.8(6) . . ?
C86 C85 H85A 120.6 . . ?
C84 C85 H85A 120.6 . . ?
C85 C86 C87 121.3(6) . . ?
C85 C86 H86A 119.3 . . ?
C87 C86 H86A 119.3 . . ?
C88 C87 C86 118.5(5) . . ?
C88 C87 C90 121.2(5) . . ?
C86 C87 C90 120.2(5) . . ?
C87 C88 C89 120.7(5) . . ?
C87 C88 H88A 119.7 . . ?
C89 C88 H88A 119.7 . . ?
C84 C89 C88 120.2(5) . . ?
C84 C89 H89A 119.9 . . ?
C88 C89 H89A 119.9 . . ?
O15 C90 O16 120.0(5) . . ?
O15 C90 C87 121.0(5) . . ?
O16 C90 C87 119.0(5) . . ?
O15 C90 Zn3 63.4(3) . . ?
O16 C90 Zn3 56.6(3) . . ?
C87 C90 Zn3 175.2(4) . . ?
N5 C91 C92 120.6(10) . . ?
N5 C91 H91A 119.7 . . ?
C92 C91 H91A 119.7 . . ?
C93 C92 C91 121.4(9) . . ?
C93 C92 H92A 119.3 . . ?
C91 C92 H92A 119.3 . . ?
C92 C93 C94 119.2(8) . . ?
C92 C93 H93A 120.4 . . ?
C94 C93 H93A 120.4 . . ?
C102 C94 C95 120.8(8) . . ?
C102 C94 C93 116.2(9) . . ?
C95 C94 C93 123.0(8) . . ?
C96 C95 C94 120.2(8) . . ?
C96 C95 H95A 119.9 . . ?
C94 C95 H95A 119.9 . . ?
C95 C96 C97 120.7(9) . . ?
C95 C96 H96A 119.6 . . ?
C97 C96 H96A 119.6 . . ?
C101 C97 C98 115.7(7) . . ?
C101 C97 C96 120.4(8) . . ?
C98 C97 C96 123.9(9) . . ?
C99 C98 C97 120.5(8) . . ?
C99 C98 H98A 119.8 . . ?
C97 C98 H98A 119.8 . . ?
C98 C99 C100 120.2(7) . . ?
C98 C99 H99A 119.9 . . ?
C100 C99 H99A 119.9 . . ?
N6 C100 C99 121.6(7) . . ?
N6 C100 H10B 119.2 . . ?
C99 C100 H10B 119.2 . . ?
N6 C101 C97 124.5(7) . . ?
N6 C101 C102 117.0(6) . . ?
C97 C101 C102 118.5(7) . . ?
N5 C102 C94 124.4(7) . . ?
N5 C102 C101 116.2(6) . . ?
C94 C102 C101 119.4(8) . . ?
O19 C103 O20 122.0(5) . . ?
O19 C103 C104 120.8(5) . . ?
O20 C103 C104 117.2(5) . . ?
C109 C104 C105 118.8(6) . . ?
C109 C104 C103 122.3(6) . . ?
C105 C104 C103 118.8(6) . . ?
C106 C105 C104 123.1(7) . . ?
C106 C105 H10C 118.5 . . ?
C104 C105 H10C 118.5 . . ?
C107 C106 C105 117.4(8) . . ?
C107 C106 H10D 121.3 . . ?
C105 C106 H10D 121.3 . . ?
C106 C107 C108 123.0(7) . . ?
C106 C107 O23 111.8(7) . . ?
C108 C107 O23 125.2(7) . . ?
C107 C108 C109 118.1(6) . . ?
C107 C108 H10E 120.9 . . ?
C109 C108 H10E 120.9 . . ?
C104 C109 C108 119.4(7) . . ?
C104 C109 H10F 120.3 . . ?
C108 C109 H10F 120.3 . . ?
O23 C110 C111 105.9(6) . . ?
O23 C110 H11B 110.6 . . ?
C111 C110 H11B 110.6 . . ?
O23 C110 H11C 110.6 . . ?
C111 C110 H11C 110.6 . . ?
H11B C110 H11C 108.7 . . ?
C112 C111 C116 119.8(6) . . ?
C112 C111 C110 114.1(7) . . ?
C116 C111 C110 126.1(7) . . ?
C113 C112 C111 121.6(8) . . ?
C113 C112 H11D 119.2 . . ?
C111 C112 H11D 119.2 . . ?
C112 C113 C114 120.4(8) . . ?
C112 C113 H11E 119.8 . . ?
C114 C113 H11E 119.8 . . ?
C113 C114 C115 120.3(7) . . ?
C113 C114 H11F 119.9 . . ?
C115 C114 H11F 119.9 . . ?
C116 C115 C114 120.5(7) . . ?
C116 C115 H11G 119.8 . . ?
C114 C115 H11G 119.8 . . ?
C115 C116 C111 117.5(6) . . ?
C115 C116 C117 122.1(7) . . ?
C111 C116 C117 120.3(7) . . ?
O24 C117 C116 109.2(5) . . ?
O24 C117 H11H 109.8 . . ?
C116 C117 H11H 109.8 . . ?
O24 C117 H11I 109.8 . . ?
C116 C117 H11I 109.8 . . ?
H11H C117 H11I 108.3 . . ?
O24 C118 C119 125.0(5) . . ?
O24 C118 C122 115.0(5) . . ?
C119 C118 C122 120.0(5) . . ?
C118 C119 C120 120.0(5) . . ?
C118 C119 H11J 120.0 . . ?
C120 C119 H11J 120.0 . . ?
C121 C120 C119 120.6(5) . . ?
C121 C120 H12B 119.7 . . ?
C119 C120 H12B 119.7 . . ?
C120 C121 C123 119.9(5) . . ?
C120 C121 C124 122.0(6) . . ?
C123 C121 C124 118.1(5) . . ?
C118 C122 C123 119.6(6) . . ?
C118 C122 H12C 120.2 . . ?
C123 C122 H12C 120.2 . . ?
C121 C123 C122 119.8(5) . . ?
C121 C123 H12D 120.1 . . ?
C122 C123 H12D 120.1 . . ?
O22 C124 O21 120.0(5) . . ?
O22 C124 C121 121.3(6) . . ?
O21 C124 C121 118.7(6) . . ?
O22 C124 Zn4 60.5(3) . . ?
O21 C124 Zn4 59.5(3) . . ?
C121 C124 Zn4 177.0(4) . . ?
N7 C125 C126 122.4(8) . . ?
N7 C125 H12E 118.8 . . ?
C126 C125 H12E 118.8 . . ?
C127 C126 C125 119.9(8) . . ?
C127 C126 H12F 120.1 . . ?
C125 C126 H12F 120.1 . . ?
C126 C127 C128 119.7(8) . . ?
C126 C127 H12G 120.1 . . ?
C128 C127 H12G 120.1 . . ?
C136 C128 C129 119.1(7) . . ?
C136 C128 C127 116.4(8) . . ?
C129 C128 C127 124.5(7) . . ?
C130 C129 C128 121.0(7) . . ?
C130 C129 H12H 119.5 . . ?
C128 C129 H12H 119.5 . . ?
C129 C130 C131 121.8(7) . . ?
C129 C130 H13B 119.1 . . ?
C131 C130 H13B 119.1 . . ?
C135 C131 C132 116.6(6) . . ?
C135 C131 C130 118.6(7) . . ?
C132 C131 C130 124.8(6) . . ?
C133 C132 C131 120.1(6) . . ?
C133 C132 H13C 120.0 . . ?
C131 C132 H13C 120.0 . . ?
C132 C133 C134 119.2(6) . . ?
C132 C133 H13D 120.4 . . ?
C134 C133 H13D 120.4 . . ?
N8 C134 C133 122.2(6) . . ?
N8 C134 H13E 118.9 . . ?
C133 C134 H13E 118.9 . . ?
N8 C135 C131 123.4(6) . . ?
N8 C135 C136 116.9(5) . . ?
C131 C135 C136 119.6(6) . . ?
N7 C136 C128 121.8(6) . . ?
N7 C136 C135 118.4(5) . . ?
C128 C136 C135 119.9(6) . . ?
C139 C138 C143 120.0 . . ?
C139 C138 C137 121.1(2) . . ?
C143 C138 C137 118.8(2) . . ?
C140 C139 C138 120.0 . . ?
C140 C139 H13H 120.0 . . ?
C138 C139 H13H 120.0 . . ?
C139 C140 C141 120.0 . . ?
C139 C140 H14A 120.0 . . ?
C141 C140 H14A 120.0 . . ?
C142 C141 C140 120.0 . . ?
C142 C141 H14B 120.0 . . ?
C140 C141 H14B 120.0 . . ?
C141 C142 C143 120.0 . . ?
C141 C142 H14C 120.0 . . ?
C143 C142 H14C 120.0 . . ?
C142 C143 C138 120.0 . . ?
C142 C143 C144 120.9(2) . . ?
C138 C143 C144 119.1(3) . . ?
O26 C144 C143 111.3(4) . . ?
O26 C144 H14E 109.4 . . ?
C143 C144 H14E 109.4 . . ?
O26 C144 H14F 109.4 . . ?
C143 C144 H14F 109.4 . . ?
H14E C144 H14F 108.0 . . ?
C146 C145 C150 120.0 . . ?
C146 C145 O26 121.3(3) . . ?
C150 C145 O26 118.7(3) . . ?
C147 C146 C145 120.0 . . ?
C147 C146 H14D 120.0 . . ?
C145 C146 H14D 120.0 . . ?
C146 C147 C148 120.0 . . ?
C146 C147 H14G 120.0 . . ?
C148 C147 H14G 120.0 . . ?
C149 C148 C147 120.0 . . ?
C149 C148 C151 118.5(3) . . ?
C147 C148 C151 121.0(3) . . ?
C150 C149 C148 120.0 . . ?
C150 C149 H14H 120.0 . . ?
C148 C149 H14H 120.0 . . ?
C149 C150 C145 120.0 . . ?
C149 C150 H15C 120.0 . . ?
C145 C150 H15C 120.0 . . ?
O29 C152 C153 111.7(4) . . ?
O29 C152 H15D 109.3 . . ?
C153 C152 H15D 109.3 . . ?
O29 C152 H15E 109.3 . . ?
C153 C152 H15E 109.3 . . ?
H15D C152 H15E 107.9 . . ?
C154 C153 C158 120.0 . . ?
C154 C153 C152 120.8(2) . . ?
C158 C153 C152 119.2(2) . . ?
C155 C154 C153 120.0 . . ?
C155 C154 H15F 120.0 . . ?
C153 C154 H15F 120.0 . . ?
C156 C155 C154 120.0 . . ?
C156 C155 H15G 120.0 . . ?
C154 C155 H15G 120.0 . . ?
C157 C156 C155 120.0 . . ?
C157 C156 H15H 120.0 . . ?
C155 C156 H15H 120.0 . . ?
C156 C157 C158 120.0 . . ?
C156 C157 H15I 120.0 . . ?
C158 C157 H15I 120.0 . . ?
C157 C158 C153 120.0 . . ?
C157 C158 C159 120.1(2) . . ?
C153 C158 C159 119.9(2) . . ?
O30 C159 C158 110.6(3) . . ?
O30 C159 H15J 109.5 . . ?
C158 C159 H15J 109.5 . . ?
O30 C159 H15K 109.5 . . ?
C158 C159 H15K 109.5 . . ?
H15J C159 H15K 108.1 . . ?
C161 C160 C165 120.0 . . ?
C161 C160 O30 117.3(2) . . ?
C165 C160 O30 122.6(2) . . ?
C160 C161 C162 120.0 . . ?
C160 C161 H16A 120.0 . . ?
C162 C161 H16A 120.0 . . ?
C161 C162 C163 120.0 . . ?
C161 C162 H16B 120.0 . . ?
C163 C162 H16B 120.0 . . ?
C162 C163 C164 120.0 . . ?
C162 C163 C166 118.0(3) . . ?
C164 C163 C166 122.0(3) . . ?
C165 C164 C163 120.0 . . ?
C165 C164 H16C 120.0 . . ?
C163 C164 H16C 120.0 . . ?
C164 C165 C160 120.0 . . ?
C164 C165 H16D 120.0 . . ?
C160 C165 H16D 120.0 . . ?
O31 C166 O32 127.0(7) . . ?
O31 C166 C163 116.9(6) . . ?
O32 C166 C163 116.1(6) . . ?
O27 C151 O28 126.8(10) . . ?
O27 C151 C148 116.4(9) . . ?
O28 C151 C148 116.1(6) . . ?
C137 O25 H25A 109.5 . . ?
O25 C137 C138 108.8(4) . . ?
O25 C137 H13F 109.9 . . ?
C138 C137 H13F 109.9 . . ?
O25 C137 H13G 109.9 . . ?
C138 C137 H13G 109.9 . . ?
H13F C137 H13G 108.3 . . ?
H1WA O1W H1WB 101.0 . . ?

loop_
_geom_bond_atom_site_label_1
_geom_bond_atom_site_label_2
_geom_bond_distance
_geom_bond_site_symmetry_2
_geom_bond_publ_flag
Zn1 O10 1.960(4) . ?
Zn1 O2 2.063(4) . ?
Zn1 N1 2.102(5) . ?
Zn1 N2 2.123(5) . ?
Zn1 O1 2.262(4) . ?
Zn1 C1 2.484(5) . ?
Zn2 O4 1.964(4) . ?
Zn2 O8 2.086(4) . ?
Zn2 N3 2.095(5) . ?
Zn2 N4 2.127(5) . ?
Zn2 O7 2.213(5) . ?
Zn2 C35 2.478(6) . ?
Zn3 O20 1.968(4) . ?
Zn3 O16 2.060(4) . ?
Zn3 N5 2.093(5) . ?
Zn3 N6 2.113(6) . ?
Zn3 O15 2.210(4) . ?
Zn3 C90 2.465(6) . ?
Zn4 O14 1.972(4) . ?
Zn4 N7 2.100(5) . ?
Zn4 N8 2.127(5) . ?
Zn4 O21 2.141(4) . ?
Zn4 O22 2.163(5) . ?
Zn4 C124 2.484(6) . ?
Zn4 C69 2.580(6) . ?
O1 C1 1.267(7) . ?
O2 C1 1.260(7) . ?
O3 C22 1.263(8) . ?
O4 C22 1.262(8) . ?
O5 C5 1.374(7) . ?
O5 C8 1.476(8) . ?
O6 C16 1.371(7) . ?
O6 C15 1.405(8) . ?
O7 C35 1.256(7) . ?
O8 C35 1.263(7) . ?
O9 C56 1.247(7) . ?
O10 C56 1.282(7) . ?
O11 C39 1.364(6) . ?
O11 C42 1.431(6) . ?
O12 C50 1.363(6) . ?
O12 C49 1.451(6) . ?
O13 C69 1.243(8) . ?
O14 C69 1.266(7) . ?
O15 C90 1.266(7) . ?
O16 C90 1.280(7) . ?
O17 C84 1.372(7) . ?
O17 C83 1.440(7) . ?
O18 C73 1.364(7) . ?
O18 C76 1.413(7) . ?
O19 C103 1.247(7) . ?
O20 C103 1.286(7) . ?
O21 C124 1.267(7) . ?
O22 C124 1.263(7) . ?
O23 C110 1.355(8) . ?
O23 C107 1.426(9) . ?
O24 C118 1.355(7) . ?
O24 C117 1.435(7) . ?
O26 C145 1.430(3) . ?
O26 C144 1.455(5) . ?
O27 C151 1.256(8) . ?
O28 C151 1.276(7) . ?
O28 H28 0.8200 . ?
O29 C152 1.423(5) . ?
O29 H29 0.8200 . ?
O30 C160 1.421(3) . ?
O30 C159 1.451(4) . ?
O31 C166 1.237(8) . ?
O32 C166 1.237(8) . ?
O32 H32 0.8200 . ?
N1 C57 1.332(8) . ?
N1 C68 1.344(8) . ?
N2 C66 1.332(7) . ?
N2 C67 1.341(7) . ?
N3 C23 1.316(7) . ?
N3 C34 1.373(8) . ?
N4 C33 1.328(7) . ?
N4 C32 1.349(7) . ?
N5 C91 1.339(8) . ?
N5 C102 1.362(10) . ?
N6 C100 1.333(7) . ?
N6 C101 1.368(8) . ?
N7 C125 1.326(8) . ?
N7 C136 1.354(8) . ?
N8 C134 1.322(7) . ?
N8 C135 1.362(7) . ?
C1 C2 1.495(7) . ?
C2 C3 1.362(7) . ?
C2 C7 1.395(8) . ?
C3 C4 1.381(8) . ?
C3 H3A 0.9300 . ?
C4 C5 1.386(8) . ?
C4 H4A 0.9300 . ?
C5 C6 1.394(8) . ?
C6 C7 1.365(8) . ?
C6 H6A 0.9300 . ?
C7 H7A 0.9300 . ?
C8 C9 1.504(9) . ?
C8 H8A 0.9700 . ?
C8 H8B 0.9700 . ?
C9 C10 1.389(8) . ?
C9 C14 1.404(9) . ?
C10 C11 1.343(10) . ?
C10 H10A 0.9300 . ?
C11 C12 1.345(10) . ?
C11 H11A 0.9300 . ?
C12 C13 1.375(9) . ?
C12 H12A 0.9300 . ?
C13 C14 1.404(10) . ?
C13 H13A 0.9300 . ?
C14 C15 1.515(8) . ?
C15 H15A 0.9700 . ?
C15 H15B 0.9700 . ?
C16 C21 1.385(10) . ?
C16 C17 1.396(10) . ?
C17 C18 1.419(8) . ?
C17 H17A 0.9300 . ?
C18 C19 1.388(8) . ?
C18 H18A 0.9300 . ?
C19 C20 1.397(10) . ?
C19 C22 1.501(8) . ?
C20 C21 1.377(10) . ?
C20 H20A 0.9300 . ?
C21 H21A 0.9300 . ?
C23 C24 1.401(9) . ?
C23 H23A 0.9300 . ?
C24 C25 1.376(10) . ?
C24 H24A 0.9300 . ?
C25 C26 1.390(9) . ?
C25 H25B 0.9300 . ?
C26 C34 1.410(8) . ?
C26 C27 1.412(10) . ?
C27 C28 1.358(10) . ?
C27 H27A 0.9300 . ?
C28 C29 1.439(9) . ?
C28 H28A 0.9300 . ?
C29 C30 1.401(9) . ?
C29 C32 1.413(8) . ?
C30 C31 1.361(9) . ?
C30 H30A 0.9300 . ?
C31 C33 1.403(9) . ?
C31 H31A 0.9300 . ?
C32 C34 1.435(7) . ?
C33 H33A 0.9300 . ?
C35 C36 1.487(7) . ?
C36 C37 1.386(8) . ?
C36 C41 1.393(7) . ?
C37 C38 1.378(8) . ?
C37 H37A 0.9300 . ?
C38 C39 1.398(7) . ?
C38 H38A 0.9300 . ?
C39 C40 1.395(7) . ?
C40 C41 1.374(7) . ?
C40 H40A 0.9300 . ?
C41 H41A 0.9300 . ?
C42 C43 1.495(8) . ?
C42 H42A 0.9700 . ?
C42 H42B 0.9700 . ?
C43 C44 1.383(7) . ?
C43 C48 1.398(8) . ?
C44 C45 1.378(9) . ?
C44 H44A 0.9300 . ?
C45 C46 1.376(10) . ?
C45 H45A 0.9300 . ?
C46 C47 1.386(9) . ?
C46 H46A 0.9300 . ?
C47 C48 1.377(8) . ?
C47 H47A 0.9300 . ?
C48 C49 1.504(7) . ?
C49 H49A 0.9700 . ?
C49 H49B 0.9700 . ?
C50 C51 1.382(7) . ?
C50 C55 1.392(7) . ?
C51 C52 1.375(8) . ?
C51 H51A 0.9300 . ?
C52 C53 1.392(8) . ?
C52 H52A 0.9300 . ?
C53 C54 1.373(7) . ?
C53 C56 1.503(7) . ?
C54 C55 1.406(7) . ?
C54 H54A 0.9300 . ?
C55 H55A 0.9300 . ?
C57 C58 1.404(10) . ?
C57 H57A 0.9300 . ?
C58 C59 1.376(11) . ?
C58 H58A 0.9300 . ?
C59 C60 1.411(10) . ?
C59 H59A 0.9300 . ?
C60 C61 1.409(10) . ?
C60 C68 1.410(8) . ?
C61 C62 1.349(11) . ?
C61 H61A 0.9300 . ?
C62 C63 1.439(10) . ?
C62 H62A 0.9300 . ?
C63 C64 1.403(10) . ?
C63 C67 1.409(9) . ?
C64 C65 1.355(10) . ?
C64 H64A 0.9300 . ?
C65 C66 1.407(9) . ?
C65 H65A 0.9300 . ?
C66 H66A 0.9300 . ?
C67 C68 1.446(8) . ?
C69 C70 1.510(8) . ?
C70 C75 1.376(8) . ?
C70 C71 1.388(9) . ?
C71 C72 1.392(9) . ?
C71 H71A 0.9300 . ?
C72 C73 1.383(9) . ?
C72 H72A 0.9300 . ?
C73 C74 1.372(8) . ?
C74 C75 1.391(7) . ?
C74 H74A 0.9300 . ?
C75 H75A 0.9300 . ?
C76 C77 1.500(7) . ?
C76 H76A 0.9700 . ?
C76 H76B 0.9700 . ?
C77 C78 1.395(8) . ?
C77 C82 1.397(8) . ?
C78 C79 1.409(10) . ?
C78 H78A 0.9300 . ?
C79 C80 1.377(12) . ?
C79 H79A 0.9300 . ?
C80 C81 1.343(11) . ?
C80 H80A 0.9300 . ?
C81 C82 1.384(8) . ?
C81 H81A 0.9300 . ?
C82 C83 1.508(9) . ?
C83 H83A 0.9700 . ?
C83 H83B 0.9700 . ?
C84 C89 1.361(8) . ?
C84 C85 1.394(8) . ?
C85 C86 1.382(9) . ?
C85 H85A 0.9300 . ?
C86 C87 1.391(8) . ?
C86 H86A 0.9300 . ?
C87 C88 1.371(7) . ?
C87 C90 1.468(8) . ?
C88 C89 1.394(8) . ?
C88 H88A 0.9300 . ?
C89 H89A 0.9300 . ?
C91 C92 1.412(12) . ?
C91 H91A 0.9300 . ?
C92 C93 1.349(14) . ?
C92 H92A 0.9300 . ?
C93 C94 1.426(12) . ?
C93 H93A 0.9300 . ?
C94 C102 1.393(10) . ?
C94 C95 1.420(13) . ?
C95 C96 1.360(14) . ?
C95 H95A 0.9300 . ?
C96 C97 1.435(11) . ?
C96 H96A 0.9300 . ?
C97 C101 1.396(11) . ?
C97 C98 1.412(11) . ?
C98 C99 1.347(11) . ?
C98 H98A 0.9300 . ?
C99 C100 1.410(10) . ?
C99 H99A 0.9300 . ?
C100 H10B 0.9300 . ?
C101 C102 1.458(9) . ?
C103 C104 1.501(8) . ?
C104 C109 1.368(8) . ?
C104 C105 1.388(9) . ?
C105 C106 1.381(10) . ?
C105 H10C 0.9300 . ?
C106 C107 1.341(11) . ?
C106 H10D 0.9300 . ?
C107 C108 1.395(12) . ?
C108 C109 1.427(10) . ?
C108 H10E 0.9300 . ?
C109 H10F 0.9300 . ?
C110 C111 1.531(9) . ?
C110 H11B 0.9700 . ?
C110 H11C 0.9700 . ?
C111 C112 1.373(10) . ?
C111 C116 1.404(9) . ?
C112 C113 1.325(12) . ?
C112 H11D 0.9300 . ?
C113 C114 1.340(13) . ?
C113 H11E 0.9300 . ?
C114 C115 1.397(11) . ?
C114 H11F 0.9300 . ?
C115 C116 1.365(9) . ?
C115 H11G 0.9300 . ?
C116 C117 1.498(9) . ?
C117 H11H 0.9700 . ?
C117 H11I 0.9700 . ?
C118 C119 1.380(8) . ?
C118 C122 1.386(7) . ?
C119 C120 1.392(8) . ?
C119 H11J 0.9300 . ?
C120 C121 1.368(8) . ?
C120 H12B 0.9300 . ?
C121 C123 1.389(9) . ?
C121 C124 1.489(8) . ?
C122 C123 1.403(9) . ?
C122 H12C 0.9300 . ?
C123 H12D 0.9300 . ?
C125 C126 1.374(11) . ?
C125 H12E 0.9300 . ?
C126 C127 1.360(13) . ?
C126 H12F 0.9300 . ?
C127 C128 1.436(11) . ?
C127 H12G 0.9300 . ?
C128 C136 1.408(9) . ?
C128 C129 1.422(11) . ?
C129 C130 1.339(11) . ?
C129 H12H 0.9300 . ?
C130 C131 1.447(9) . ?
C130 H13B 0.9300 . ?
C131 C135 1.390(8) . ?
C131 C132 1.411(10) . ?
C132 C133 1.365(10) . ?
C132 H13C 0.9300 . ?
C133 C134 1.405(8) . ?
C133 H13D 0.9300 . ?
C134 H13E 0.9300 . ?
C135 C136 1.446(8) . ?
C138 C139 1.3900 . ?
C138 C143 1.3900 . ?
C138 C137 1.536(3) . ?
C139 C140 1.3900 . ?
C139 H13H 0.9300 . ?
C140 C141 1.3900 . ?
C140 H14A 0.9300 . ?
C141 C142 1.3900 . ?
C141 H14B 0.9300 . ?
C142 C143 1.3900 . ?
C142 H14C 0.9300 . ?
C143 C144 1.475(3) . ?
C144 H14E 0.9700 . ?
C144 H14F 0.9700 . ?
C145 C146 1.3900 . ?
C145 C150 1.3900 . ?
C146 C147 1.3900 . ?
C146 H14D 0.9300 . ?
C147 C148 1.3900 . ?
C147 H14G 0.9300 . ?
C148 C149 1.3900 . ?
C148 C151 1.481(3) . ?
C149 C150 1.3900 . ?
C149 H14H 0.9300 . ?
C150 H15C 0.9300 . ?
C152 C153 1.526(3) . ?
C152 H15D 0.9700 . ?
C152 H15E 0.9700 . ?
C153 C154 1.3900 . ?
C153 C158 1.3900 . ?
C154 C155 1.3900 . ?
C154 H15F 0.9300 . ?
C155 C156 1.3900 . ?
C155 H15G 0.9300 . ?
C156 C157 1.3900 . ?
C156 H15H 0.9300 . ?
C157 C158 1.3900 . ?
C157 H15I 0.9300 . ?
C158 C159 1.483(3) . ?
C159 H15J 0.9700 . ?
C159 H15K 0.9700 . ?
C160 C161 1.3900 . ?
C160 C165 1.3900 . ?
C161 C162 1.3900 . ?
C161 H16A 0.9300 . ?
C162 C163 1.3900 . ?
C162 H16B 0.9300 . ?
C163 C164 1.3900 . ?
C163 C166 1.477(3) . ?
C164 C165 1.3900 . ?
C164 H16C 0.9300 . ?
C165 H16D 0.9300 . ?
O25 C137 1.460(5) . ?
O25 H25A 0.8200 . ?
C137 H13F 0.9700 . ?
C137 H13G 0.9700 . ?
O1W H1WA 0.8500 . ?
O1W H1WB 0.8498 . ?

loop_
_geom_hbond_atom_site_label_D
_geom_hbond_atom_site_label_H
_geom_hbond_atom_site_label_A
_geom_hbond_distance_DH
_geom_hbond_distance_HA
_geom_hbond_distance_DA
_geom_hbond_angle_DHA
_geom_hbond_site_symmetry_A
O1W H1WB O28 0.85 2.46 2.702(14) 97.3 2_556
